data_4328348
loop_
_publ_author_name
'Hani El Moll'
'Anne Dolbecq'
'Isra\"el Martyr Mbomekalle'
'J\'er\^ome Marrot'
'Philippe Deniard'
'R\'emi Dessapt'
'Pierre Mialane'

_publ_contact_author
;
      Dr P. Mialane
      Institut Lavoisier, IREM, UMR CNRS 8180
      Universit\'e de Versailles Saint-Quentin-en-Yvelines
      45 Avenue des Etats Unis
      78035 Versailles cedex
      France
;
_publ_contact_author_email mialane@chimie.uvsq.fr
_publ_contact_author_fax '(33) 1 39 25 43 81'
_publ_contact_author_phone '(33) 1 39 25 43 83'
_publ_section_title
;
 Tuning the Photochromic Properties of Molybdenum Bisphosphonate
 Polyoxometalates
;
_journal_name_full 'Inorganic Chemistry'
_journal_page_first 2291
_journal_page_last 2302
_journal_paper_doi 10.1021/ic202299d
_journal_volume 51
_journal_year 2012
_chemical_formula_sum 'C20 H44 Mo12 N4 Na2 O65 P8 Rb5'
_chemical_formula_weight 3252.96
_chemical_name_systematic
;
 ?
;
_space_group_IT_number 2
_symmetry_cell_setting triclinic
_symmetry_space_group_name_Hall '-P 1'
_symmetry_space_group_name_H-M 'P -1'
_atom_sites_solution_hydrogens geom
_atom_sites_solution_primary direct
_atom_sites_solution_secondary difmap
_audit_creation_method SHELXL-97
_cell_angle_alpha 72.919(2)
_cell_angle_beta 72.729(2)
_cell_angle_gamma 80.883(2)
_cell_formula_units_Z 2
_cell_length_a 16.0671(16)
_cell_length_b 16.3128(16)
_cell_length_c 20.8626(19)
_cell_measurement_reflns_used 10987
_cell_measurement_temperature 293(2)
_cell_measurement_theta_max 30.05
_cell_measurement_theta_min 1.31
_cell_volume 4976.0(8)
_computing_cell_refinement 'BRUKER SMART'
_computing_data_collection 'BRUKER SMART'
_computing_data_reduction 'BRUKER SAINT'
_computing_structure_refinement 'SHELXL-97 (Sheldrick, 2008)'
_computing_structure_solution 'SHELXS-97 (Sheldrick, 1997)'
_diffrn_ambient_temperature 293(2)
_diffrn_measured_fraction_theta_full 0.948
_diffrn_measured_fraction_theta_max 0.948
_diffrn_measurement_device_type 'CCDC area detector'
_diffrn_measurement_method 'phi and omega scans'
_diffrn_radiation_monochromator graphite
_diffrn_radiation_source 'fine-focus sealed tube'
_diffrn_radiation_type MoK\a
_diffrn_radiation_wavelength 0.71073
_diffrn_reflns_av_R_equivalents 0.1049
_diffrn_reflns_av_sigmaI/netI 0.2092
_diffrn_reflns_limit_h_max 19
_diffrn_reflns_limit_h_min -22
_diffrn_reflns_limit_k_max 21
_diffrn_reflns_limit_k_min -22
_diffrn_reflns_limit_l_max 28
_diffrn_reflns_limit_l_min -20
_diffrn_reflns_number 38416
_diffrn_reflns_theta_full 30.05
_diffrn_reflns_theta_max 30.05
_diffrn_reflns_theta_min 1.31
_exptl_absorpt_coefficient_mu 4.118
_exptl_absorpt_correction_T_max 0.6835
_exptl_absorpt_correction_T_min 0.4930
_exptl_absorpt_correction_type multi-scan
_exptl_crystal_colour white
_exptl_crystal_density_diffrn 2.171
_exptl_crystal_description platelet
_exptl_crystal_F_000 3086
_exptl_crystal_size_max 0.20
_exptl_crystal_size_mid 0.10
_exptl_crystal_size_min 0.10
_refine_diff_density_max 2.384
_refine_diff_density_min -1.929
_refine_diff_density_rms 0.211
_refine_ls_extinction_method none
_refine_ls_goodness_of_fit_ref 0.670
_refine_ls_hydrogen_treatment constr
_refine_ls_matrix_type full
_refine_ls_number_parameters 995
_refine_ls_number_reflns 27665
_refine_ls_number_restraints 3
_refine_ls_restrained_S_all 0.671
_refine_ls_R_factor_all 0.1391
_refine_ls_R_factor_gt 0.0635
_refine_ls_shift/su_max 0.008
_refine_ls_shift/su_mean 0.000
_refine_ls_structure_factor_coef Fsqd
_refine_ls_weighting_details 'calc w=1/[\s^2^(Fo^2^)+(0.1049P)^2^+0.0000P] where P=(Fo^2^+2Fc^2^)/3'
_refine_ls_weighting_scheme calc
_refine_ls_wR_factor_gt 0.1643
_refine_ls_wR_factor_ref 0.1820
_reflns_number_gt 10173
_reflns_number_total 27665
_reflns_threshold_expression >2\s(I)
_cod_data_source_file ic202299d_si_002_1.cif
_cod_data_source_block Mo12_Ale_1C
_cod_depositor_comments
;
The following automatic conversions were performed:

'_exptl_absorpt_correction_type' value 'multi-scans' was replaced
with the value 'multi-scan' as specified in the replacement file
'src/cod-tools/trunk/data/replacement-values/replacement_values.lst'.

Automatic conversion script
Id: cif_fix_values 5376 2017-05-30 11:51:03Z andrius 
;
_cod_database_code 4328348

loop_
_symmetry_equiv_pos_as_xyz
'x, y, z'
'-x, -y, -z'

loop_
_atom_site_label
_atom_site_type_symbol
_atom_site_fract_x
_atom_site_fract_y
_atom_site_fract_z
_atom_site_U_iso_or_equiv
_atom_site_adp_type
_atom_site_occupancy
_atom_site_symmetry_multiplicity
_atom_site_calc_flag
_atom_site_refinement_flags
Mo1A Mo 0.78702(5) 0.52824(5) 0.25441(4) 0.03476(18) Uani 1 1 d .
Mo2A Mo 0.69713(6) 0.42218(6) 0.44078(4) 0.0519(2) Uani 1 1 d .
Mo3A Mo 0.83280(6) 0.43939(5) 0.52001(4) 0.0481(2) Uani 1 1 d .
Mo1B Mo 0.52721(5) 0.78126(6) 0.32860(4) 0.0447(2) Uani 1 1 d .
Mo2B Mo 0.43147(6) 0.69641(6) 0.22260(5) 0.0552(2) Uani 1 1 d .
Mo3B Mo 0.44864(6) 0.83662(6) 0.07722(4) 0.0470(2) Uani 1 1 d .
Mo1C Mo 0.88000(5) 0.79922(5) 0.34609(4) 0.03901(19) Uani 1 1 d .
Mo2C Mo 0.83212(7) 1.03519(5) 0.31448(5) 0.0618(3) Uani 1 1 d .
Mo3C Mo 0.63803(7) 1.06742(6) 0.40400(5) 0.0592(3) Uani 1 1 d .
Mo1D Mo 0.81184(5) 0.88151(5) 0.07096(4) 0.03331(17) Uani 1 1 d .
Mo2D Mo 1.05208(5) 0.83141(5) 0.01583(4) 0.03840(19) Uani 1 1 d .
Mo3D Mo 1.08171(5) 0.63935(5) 0.00062(4) 0.0425(2) Uani 1 1 d .
P1A P 0.83167(15) 0.59699(14) 0.37950(11) 0.0340(5) Uani 1 1 d .
P2A P 0.92319(15) 0.42888(14) 0.35820(12) 0.0373(5) Uani 1 1 d .
P1B P 0.43096(15) 0.91892(17) 0.20741(13) 0.0445(6) Uani 1 1 d .
P2B P 0.60477(14) 0.83302(14) 0.15077(11) 0.0324(5) Uani 1 1 d .
P1C P 0.74196(17) 0.88687(15) 0.47196(12) 0.0438(6) Uani 1 1 d .
P2C P 0.66993(16) 0.88776(15) 0.35537(12) 0.0408(6) Uani 1 1 d .
P1D P 0.89808(14) 0.67237(13) 0.11701(11) 0.0325(5) Uani 1 1 d .
P2D P 0.90056(15) 0.74576(15) -0.03277(12) 0.0370(5) Uani 1 1 d .
O1 O 0.8133(4) 0.6173(3) 0.3087(3) 0.0370(14) Uani 1 1 d .
O2 O 0.6215(3) 0.8117(3) 0.2217(3) 0.0326(13) Uani 1 1 d .
O3 O 0.7654(4) 0.5417(4) 0.4405(3) 0.0390(14) Uani 1 1 d .
O4 O 0.9702(4) 0.5948(4) 0.0184(3) 0.0412(15) Uani 1 1 d .
O5 O 0.6973(4) 0.9813(4) 0.3246(3) 0.0478(16) Uani 1 1 d .
O6 O 0.5516(3) 0.7694(3) 0.1419(3) 0.0368(13) Uani 1 1 d .
O7 O 0.9939(3) 0.6953(3) 0.0933(3) 0.0321(12) Uani 1 1 d .
O8 O 0.8882(3) 0.5889(3) 0.1769(3) 0.0365(13) Uani 1 1 d .
O9 O 0.7224(4) 0.4711(4) 0.3441(3) 0.0428(15) Uani 1 1 d .
O10 O 0.5869(4) 0.8800(4) 0.3373(3) 0.0484(16) Uani 1 1 d .
O11 O 0.9312(4) 0.4979(4) 0.4540(3) 0.0430(15) Uani 1 1 d .
O12 O 0.8981(3) 0.4540(3) 0.2892(3) 0.0353(13) Uani 1 1 d .
O13 O 0.5067(4) 0.9325(4) 0.0765(3) 0.0421(15) Uani 1 1 d .
O14 O 0.6885(3) 0.8450(3) 0.0922(3) 0.0350(13) Uani 1 1 d .
O15 O 0.8320(3) 0.7453(3) 0.1338(3) 0.0333(13) Uani 1 1 d .
O16 O 0.8412(4) 0.6778(3) 0.3978(3) 0.0409(14) Uani 1 1 d .
O17 O 0.7431(4) 0.8215(3) 0.3353(3) 0.0365(13) Uani 1 1 d .
O18 O 0.8124(4) 0.8207(4) 0.4468(3) 0.0403(14) Uani 1 1 d .
O19 O 0.8331(3) 0.8166(3) -0.0096(3) 0.0369(13) Uani 1 1 d .
O20 O 0.7226(5) 0.8797(4) 0.5480(3) 0.0568(18) Uani 1 1 d .
O21 O 0.9969(3) 0.7633(3) -0.0410(3) 0.0357(13) Uani 1 1 d .
O22 O 0.9358(3) 0.8765(3) 0.0465(3) 0.0346(13) Uani 1 1 d .
O23 O 0.7252(4) 0.3991(4) 0.5302(3) 0.0534(17) Uani 1 1 d .
O24 O 0.8472(4) 0.3912(3) 0.4201(3) 0.0397(14) Uani 1 1 d .
O25 O 0.7921(4) 0.9086(4) 0.1476(3) 0.0448(15) Uani 1 1 d .
O26 O 0.7622(4) 0.9803(4) 0.4281(3) 0.0441(15) Uani 1 1 d .
O27 O 0.8936(4) 0.7251(4) -0.0960(3) 0.0454(15) Uani 1 1 d .
O28 O 1.0938(4) 0.9094(4) -0.0556(3) 0.0527(17) Uani 1 1 d .
O29 O 0.9095(4) 0.7799(4) 0.2661(3) 0.0489(16) Uani 1 1 d .
O30 O 0.3954(4) 0.8441(4) 0.1937(3) 0.0453(15) Uani 1 1 d .
O31 O 0.4134(5) 0.7269(5) 0.1287(4) 0.066(2) Uani 1 1 d .
O32 O 0.7110(4) 0.6052(4) 0.2301(3) 0.0489(16) Uani 1 1 d .
O33 O 0.8770(4) 0.9207(4) 0.3162(3) 0.0493(16) Uani 1 1 d .
O34 O 1.0061(4) 0.3713(4) 0.3593(3) 0.0508(17) Uani 1 1 d .
O35 O 0.9111(6) 1.0743(5) 0.3317(4) 0.089(3) Uani 1 1 d .
O36 O 1.1369(4) 0.7346(4) -0.0018(3) 0.0463(15) Uani 1 1 d .
O37 O 1.1280(4) 0.5583(4) 0.0565(3) 0.0506(16) Uani 1 1 d .
O38 O 0.6043(4) 0.7051(4) 0.3523(3) 0.0564(18) Uani 1 1 d .
O39 O 0.5900(4) 0.9590(4) 0.4553(3) 0.0538(18) Uani 1 1 d .
O40 O 0.3697(4) 0.9977(4) 0.1977(3) 0.0612(19) Uani 1 1 d .
O41 O 1.0916(4) 0.8450(4) 0.0799(3) 0.0511(17) Uani 1 1 d .
O42 O 0.8873(4) 0.3490(4) 0.5594(3) 0.0597(19) Uani 1 1 d .
O43 O 0.7905(4) 0.9765(4) 0.0159(3) 0.0476(16) Uani 1 1 d .
O44 O 0.4735(4) 0.7219(4) 0.2892(3) 0.0520(17) Uani 1 1 d .
O45 O 0.7847(4) 0.4550(4) 0.2120(3) 0.0513(17) Uani 1 1 d .
O46 O 1.1309(4) 0.6221(4) -0.0791(3) 0.0623(19) Uani 1 1 d .
O47 O 0.3553(4) 0.8902(5) 0.0572(4) 0.066(2) Uani 1 1 d .
O68 O 0.8522(6) 1.0733(4) 0.2266(4) 0.089(3) Uani 1 1 d .
O49 O 0.5138(5) 0.8153(4) 0.0024(3) 0.0607(19) Uani 1 1 d .
O50 O 0.5578(5) 1.1173(5) 0.3642(4) 0.081(3) Uani 1 1 d .
O51 O 0.4501(4) 0.7795(5) 0.4041(3) 0.071(2) Uani 1 1 d .
O52 O 0.6243(5) 1.1140(4) 0.4695(4) 0.076(2) Uani 1 1 d .
O53 O 0.9765(4) 0.7776(4) 0.3686(4) 0.0582(19) Uani 1 1 d .
O54 O 0.4845(5) 0.5973(4) 0.2194(4) 0.072(2) Uani 1 1 d .
O55 O 0.6763(5) 0.3215(5) 0.4445(4) 0.073(2) Uani 1 1 d .
O56 O 0.5965(4) 0.4696(6) 0.4661(4) 0.078(2) Uani 1 1 d .
O57 O 0.4533(4) 0.8928(4) 0.2765(3) 0.0488(16) Uani 1 1 d .
O58 O 0.8054(5) 0.5036(5) 0.5761(4) 0.069(2) Uani 1 1 d .
O59 O 0.7356(5) 1.1184(4) 0.3394(4) 0.072(2) Uani 1 1 d .
O60 O 0.3277(5) 0.6725(6) 0.2698(4) 0.079(2) Uani 1 1 d .
C1A C 0.9334(5) 0.5274(5) 0.3804(4) 0.036(2) Uani 1 1 d .
C2A C 1.0189(6) 0.5688(6) 0.3426(5) 0.050(2) Uani 1 1 d .
H2A1 H 1.0662 0.5281 0.3549 0.060 Uiso 1 1 calc R
H2A2 H 1.0185 0.6184 0.3594 0.060 Uiso 1 1 calc R
C3A C 1.0390(6) 0.5983(6) 0.2620(5) 0.0547(19) Uani 1 1 d .
H3A1 H 1.0469 0.5482 0.2441 0.066 Uiso 1 1 calc R
H3A2 H 0.9895 0.6346 0.2490 0.066 Uiso 1 1 calc R
C4A C 1.1197(10) 0.6471(10) 0.2297(7) 0.101(3) Uani 1 1 d .
H4A1 H 1.1076 0.7022 0.2409 0.121 Uiso 1 1 calc R
H4A2 H 1.1661 0.6154 0.2500 0.121 Uiso 1 1 calc R
N1A N 1.1482(7) 0.6610(8) 0.1592(5) 0.089(3) Uani 1 1 d .
H1A1 H 1.1096 0.6999 0.1407 0.107 Uiso 1 1 calc R
H1A2 H 1.1458 0.6115 0.1492 0.107 Uiso 1 1 calc R
C5A C 1.2350(8) 0.6904(13) 0.1232(8) 0.144(8) Uani 1 1 d .
H5A1 H 1.2352 0.7254 0.0773 0.216 Uiso 1 1 calc R
H5A2 H 1.2766 0.6416 0.1201 0.216 Uiso 1 1 calc R
H5A3 H 1.2505 0.7236 0.1485 0.216 Uiso 1 1 calc R
C1B C 0.5313(9) 0.9322(8) 0.1387(7) 0.086(2) Uani 1 1 d .
C2B C 0.5753(8) 1.0160(8) 0.1224(7) 0.084(3) Uani 1 1 d .
H2B1 H 0.6254 1.0171 0.0824 0.101 Uiso 1 1 calc R
H2B2 H 0.5344 1.0639 0.1088 0.101 Uiso 1 1 calc R
C3B C 0.6055(6) 1.0314(6) 0.1786(5) 0.0547(19) Uani 1 1 d .
H3B1 H 0.6378 0.9800 0.1994 0.066 Uiso 1 1 calc R
H3B2 H 0.5556 1.0451 0.2146 0.066 Uiso 1 1 calc R
C4B C 0.6692(10) 1.1124(9) 0.1444(7) 0.101(3) Uani 1 1 d .
H4B1 H 0.7264 1.0925 0.1196 0.121 Uiso 1 1 calc R
H4B2 H 0.6443 1.1571 0.1114 0.121 Uiso 1 1 calc R
N1B N 0.6766(7) 1.1421(6) 0.1902(6) 0.086(2) Uani 1 1 d D
H1B1 H 0.7026 1.1003 0.2186 0.103 Uiso 1 1 calc R
H1B2 H 0.6224 1.1542 0.2155 0.103 Uiso 1 1 calc R
C5B C 0.7262(8) 1.2213(7) 0.1689(7) 0.084(3) Uani 1 1 d D
H5B1 H 0.7843 1.2103 0.1416 0.127 Uiso 1 1 calc R
H5B2 H 0.7290 1.2354 0.2097 0.127 Uiso 1 1 calc R
H5B3 H 0.6967 1.2685 0.1419 0.127 Uiso 1 1 calc R
C1C C 0.6435(6) 0.8773(5) 0.4485(5) 0.042(2) Uani 1 1 d .
C2C C 0.5872(7) 0.8051(6) 0.4966(5) 0.054(3) Uani 1 1 d .
H2C1 H 0.5685 0.8140 0.5429 0.065 Uiso 1 1 calc R
H2C2 H 0.5352 0.8093 0.4809 0.065 Uiso 1 1 calc R
C3C C 0.6301(7) 0.7161(7) 0.5012(6) 0.067(2) Uani 1 1 d .
H3C1 H 0.6808 0.7094 0.5190 0.081 Uiso 1 1 calc R
H3C2 H 0.6494 0.7056 0.4555 0.081 Uiso 1 1 calc R
C4C C 0.5607(7) 0.6486(7) 0.5525(6) 0.067(2) Uani 1 1 d .
H4C1 H 0.5375 0.6634 0.5966 0.081 Uiso 1 1 calc R
H4C2 H 0.5125 0.6528 0.5325 0.081 Uiso 1 1 calc R
N1C N 0.5980(8) 0.5650(7) 0.5641(6) 0.124(5) Uani 1 1 d .
H1C1 H 0.6509 0.5657 0.5704 0.149 Uiso 1 1 calc R
H1C2 H 0.6071 0.5485 0.5249 0.149 Uiso 1 1 calc R
C5C C 0.5538(10) 0.5019(9) 0.6191(7) 0.103(5) Uani 1 1 d .
H5C1 H 0.5743 0.4951 0.6593 0.155 Uiso 1 1 calc R
H5C2 H 0.5644 0.4484 0.6064 0.155 Uiso 1 1 calc R
H5C3 H 0.4922 0.5186 0.6294 0.155 Uiso 1 1 calc R
C1D C 0.8897(10) 0.6483(9) 0.0375(8) 0.102(3) Uani 1 1 d .
C2D C 0.8138(9) 0.5936(9) 0.0490(8) 0.105(3) Uani 1 1 d .
H2D1 H 0.8226 0.5727 0.0082 0.126 Uiso 1 1 calc R
H2D2 H 0.8146 0.5440 0.0883 0.126 Uiso 1 1 calc R
C3D C 0.7221(7) 0.6450(8) 0.0627(6) 0.074(2) Uani 1 1 d .
H3D1 H 0.7127 0.6654 0.1037 0.088 Uiso 1 1 calc R
H3D2 H 0.7212 0.6948 0.0236 0.088 Uiso 1 1 calc R
C4D C 0.6475(8) 0.5894(8) 0.0734(6) 0.074(2) Uani 1 1 d D
H4D1 H 0.5924 0.6243 0.0770 0.088 Uiso 1 1 calc R
H4D2 H 0.6585 0.5647 0.0344 0.088 Uiso 1 1 calc R
N1D N 0.6442(7) 0.5195(7) 0.1394(6) 0.105(3) Uani 1 1 d D
H1D1 H 0.6988 0.5013 0.1431 0.126 Uiso 1 1 calc R
H1D2 H 0.6150 0.5401 0.1762 0.126 Uiso 1 1 calc R
C5D C 0.5999(9) 0.4464(8) 0.1392(8) 0.102(3) Uani 1 1 d D
H5D1 H 0.5662 0.4656 0.1057 0.153 Uiso 1 1 calc R
H5D2 H 0.5619 0.4249 0.1845 0.153 Uiso 1 1 calc R
H5D3 H 0.6429 0.4015 0.1272 0.153 Uiso 1 1 calc R
Rb1 Rb 1.04199(7) 1.05409(7) -0.16032(5) 0.0579(3) Uani 1 1 d .
Rb2 Rb 0.91654(8) 0.65777(8) 0.52259(6) 0.0684(3) Uani 1 1 d .
Rb3 Rb 1.00405(7) 0.57492(7) -0.14196(6) 0.0625(3) Uani 1 1 d .
Rb4 Rb 0.66548(7) 0.92274(7) -0.05861(6) 0.0641(3) Uani 1 1 d .
Rb5 Rb 0.42612(9) 0.99661(9) 0.38727(7) 0.0892(4) Uani 1 1 d .
Na1 Na 0.7517(2) 0.7480(2) 0.24982(17) 0.0425(8) Uani 1 1 d .
Na2 Na 0.8123(4) 0.1727(3) 0.4486(3) 0.0892(16) Uani 1 1 d .
O1W O 0.2734(6) 0.7786(4) 0.3913(5) 0.093(2) Uani 1 1 d .
O2W O 0.7982(6) 0.2816(4) 0.3135(5) 0.093(2) Uani 1 1 d .
O3W O 0.3849(9) 1.1241(8) 0.2588(7) 0.160(5) Uani 1 1 d .
O4W O 0.7344(8) 0.7779(10) -0.1283(7) 0.179(6) Uani 1 1 d .
O5W O 1.1270(9) 0.3748(11) 0.2273(7) 0.201(7) Uani 1 1 d .

loop_
_atom_site_aniso_label
_atom_site_aniso_U_11
_atom_site_aniso_U_22
_atom_site_aniso_U_33
_atom_site_aniso_U_23
_atom_site_aniso_U_13
_atom_site_aniso_U_12
Mo1A 0.0416(4) 0.0325(4) 0.0325(4) -0.0095(3) -0.0172(3) 0.0065(3)
Mo2A 0.0438(5) 0.0647(6) 0.0393(5) -0.0036(4) -0.0113(4) -0.0006(4)
Mo3A 0.0593(5) 0.0475(5) 0.0347(5) -0.0055(4) -0.0224(4) 0.0126(4)
Mo1B 0.0466(5) 0.0551(5) 0.0335(4) -0.0107(4) -0.0208(4) 0.0104(4)
Mo2B 0.0645(6) 0.0540(6) 0.0504(6) 0.0022(4) -0.0310(5) -0.0138(5)
Mo3B 0.0535(5) 0.0520(5) 0.0432(5) -0.0075(4) -0.0309(4) 0.0000(4)
Mo1C 0.0511(5) 0.0322(4) 0.0398(5) -0.0141(3) -0.0251(4) 0.0139(3)
Mo2C 0.0992(8) 0.0287(5) 0.0497(6) -0.0132(4) -0.0121(5) 0.0082(5)
Mo3C 0.0930(7) 0.0389(5) 0.0472(5) -0.0217(4) -0.0290(5) 0.0304(5)
Mo1D 0.0380(4) 0.0291(4) 0.0341(4) -0.0087(3) -0.0168(3) 0.0083(3)
Mo2D 0.0392(4) 0.0393(4) 0.0388(5) -0.0137(3) -0.0140(4) 0.0049(3)
Mo3D 0.0445(5) 0.0413(5) 0.0441(5) -0.0189(4) -0.0164(4) 0.0134(4)
P1A 0.0427(13) 0.0295(12) 0.0340(12) -0.0119(9) -0.0218(10) 0.0147(9)
P2A 0.0419(13) 0.0292(12) 0.0402(13) -0.0097(10) -0.0178(11) 0.0136(10)
P1B 0.0417(14) 0.0539(16) 0.0390(14) -0.0121(11) -0.0228(12) 0.0165(11)
P2B 0.0383(12) 0.0317(12) 0.0303(12) -0.0071(9) -0.0205(10) 0.0087(9)
P1C 0.0648(16) 0.0381(14) 0.0368(13) -0.0175(11) -0.0284(12) 0.0156(12)
P2C 0.0534(15) 0.0370(13) 0.0380(13) -0.0179(10) -0.0260(12) 0.0219(11)
P1D 0.0420(13) 0.0286(11) 0.0305(12) -0.0103(9) -0.0178(10) 0.0079(9)
P2D 0.0468(14) 0.0374(13) 0.0300(12) -0.0131(10) -0.0172(11) 0.0093(10)
O1 0.049(4) 0.032(3) 0.035(3) -0.015(3) -0.022(3) 0.015(3)
O2 0.045(3) 0.032(3) 0.023(3) -0.006(2) -0.020(3) 0.007(2)
O3 0.049(4) 0.037(3) 0.033(3) -0.012(3) -0.019(3) 0.013(3)
O4 0.046(4) 0.039(3) 0.045(4) -0.025(3) -0.018(3) 0.016(3)
O5 0.069(4) 0.039(4) 0.038(4) -0.015(3) -0.030(3) 0.029(3)
O6 0.043(3) 0.034(3) 0.035(3) -0.004(3) -0.023(3) 0.007(3)
O7 0.037(3) 0.028(3) 0.031(3) -0.006(2) -0.013(3) 0.004(2)
O8 0.038(3) 0.030(3) 0.037(3) -0.004(2) -0.014(3) 0.010(2)
O9 0.042(4) 0.056(4) 0.031(3) -0.011(3) -0.013(3) 0.001(3)
O10 0.056(4) 0.056(4) 0.042(4) -0.024(3) -0.030(3) 0.026(3)
O11 0.049(4) 0.047(4) 0.040(4) -0.013(3) -0.030(3) 0.015(3)
O12 0.041(3) 0.034(3) 0.033(3) -0.013(3) -0.018(3) 0.013(3)
O13 0.051(4) 0.037(3) 0.042(4) -0.004(3) -0.028(3) 0.004(3)
O14 0.040(3) 0.034(3) 0.031(3) -0.002(2) -0.021(3) 0.007(2)
O15 0.038(3) 0.031(3) 0.032(3) -0.010(2) -0.018(3) 0.014(2)
O16 0.058(4) 0.028(3) 0.040(4) -0.009(3) -0.028(3) 0.015(3)
O17 0.048(3) 0.032(3) 0.035(3) -0.014(3) -0.024(3) 0.014(3)
O18 0.053(4) 0.038(3) 0.035(3) -0.017(3) -0.023(3) 0.017(3)
O19 0.042(3) 0.035(3) 0.035(3) -0.011(3) -0.018(3) 0.011(3)
O20 0.093(5) 0.053(4) 0.036(4) -0.024(3) -0.032(4) 0.013(4)
O21 0.043(3) 0.034(3) 0.028(3) -0.005(2) -0.013(3) 0.003(3)
O22 0.041(3) 0.027(3) 0.036(3) -0.007(2) -0.017(3) 0.007(2)
O23 0.053(4) 0.060(4) 0.039(4) -0.002(3) -0.017(3) 0.006(3)
O24 0.048(4) 0.031(3) 0.035(3) -0.002(3) -0.013(3) 0.001(3)
O25 0.042(4) 0.046(4) 0.051(4) -0.017(3) -0.019(3) 0.007(3)
O26 0.061(4) 0.036(3) 0.041(4) -0.014(3) -0.023(3) 0.005(3)
O27 0.052(4) 0.059(4) 0.035(3) -0.024(3) -0.020(3) 0.009(3)
O28 0.051(4) 0.051(4) 0.054(4) -0.013(3) -0.012(3) -0.003(3)
O29 0.056(4) 0.043(4) 0.044(4) -0.014(3) -0.016(3) 0.018(3)
O30 0.044(4) 0.055(4) 0.039(4) -0.011(3) -0.019(3) 0.001(3)
O31 0.069(5) 0.077(5) 0.058(5) -0.004(4) -0.037(4) -0.012(4)
O32 0.045(4) 0.053(4) 0.050(4) -0.015(3) -0.026(3) 0.020(3)
O33 0.063(4) 0.037(4) 0.045(4) -0.016(3) -0.008(3) 0.001(3)
O34 0.052(4) 0.048(4) 0.056(4) -0.021(3) -0.030(3) 0.029(3)
O35 0.128(7) 0.047(5) 0.097(7) -0.039(5) -0.014(6) -0.014(5)
O36 0.040(3) 0.044(4) 0.057(4) -0.021(3) -0.016(3) 0.010(3)
O37 0.059(4) 0.035(4) 0.060(4) -0.013(3) -0.027(3) 0.015(3)
O38 0.078(5) 0.048(4) 0.048(4) -0.007(3) -0.038(4) 0.013(3)
O39 0.070(4) 0.046(4) 0.048(4) -0.021(3) -0.030(3) 0.032(3)
O40 0.059(4) 0.067(5) 0.058(4) -0.017(4) -0.036(4) 0.032(4)
O41 0.040(4) 0.066(5) 0.054(4) -0.025(3) -0.022(3) 0.011(3)
O42 0.077(5) 0.045(4) 0.053(4) 0.007(3) -0.041(4) 0.014(3)
O43 0.041(4) 0.033(3) 0.065(4) -0.007(3) -0.019(3) 0.007(3)
O44 0.051(4) 0.055(4) 0.043(4) 0.000(3) -0.016(3) 0.001(3)
O45 0.076(5) 0.043(4) 0.042(4) -0.011(3) -0.028(3) -0.003(3)
O46 0.073(5) 0.062(5) 0.051(4) -0.030(4) -0.009(4) 0.012(4)
O47 0.062(5) 0.082(5) 0.062(5) -0.005(4) -0.049(4) 0.004(4)
O68 0.151(8) 0.045(5) 0.044(5) -0.008(3) -0.007(5) 0.027(5)
O49 0.078(5) 0.064(5) 0.049(4) -0.018(4) -0.028(4) -0.002(4)
O50 0.105(6) 0.062(5) 0.074(5) -0.023(4) -0.043(5) 0.047(4)
O51 0.056(5) 0.115(7) 0.041(4) -0.018(4) -0.017(4) 0.004(4)
O52 0.114(6) 0.048(4) 0.075(5) -0.035(4) -0.036(5) 0.024(4)
O53 0.066(4) 0.042(4) 0.085(5) -0.022(4) -0.052(4) 0.015(3)
O54 0.109(6) 0.048(5) 0.064(5) 0.001(4) -0.047(5) -0.006(4)
O55 0.074(5) 0.071(5) 0.062(5) 0.003(4) -0.011(4) -0.028(4)
O56 0.044(4) 0.128(7) 0.054(5) -0.023(5) -0.017(4) 0.021(4)
O57 0.048(4) 0.063(4) 0.035(4) -0.014(3) -0.024(3) 0.024(3)
O58 0.088(5) 0.064(5) 0.052(5) -0.012(4) -0.028(4) 0.018(4)
O59 0.110(6) 0.037(4) 0.064(5) -0.021(3) -0.024(4) 0.028(4)
O60 0.071(5) 0.108(7) 0.056(5) 0.002(4) -0.027(4) -0.026(5)
C1A 0.031(5) 0.039(5) 0.038(5) -0.010(4) -0.015(4) 0.008(4)
C2A 0.058(6) 0.053(6) 0.050(6) -0.014(5) -0.035(5) 0.007(5)
C3A 0.060(5) 0.048(4) 0.067(5) -0.018(4) -0.034(4) 0.004(3)
C4A 0.135(9) 0.109(8) 0.083(7) -0.038(6) -0.065(7) 0.017(7)
N1A 0.080(8) 0.131(10) 0.063(7) -0.004(6) -0.038(6) -0.032(7)
C5A 0.045(8) 0.27(2) 0.097(12) -0.012(13) -0.030(8) -0.006(11)
C1B 0.096(6) 0.054(5) 0.104(7) -0.006(4) -0.043(5) 0.008(4)
C2B 0.080(6) 0.069(6) 0.099(7) -0.009(5) -0.039(5) 0.011(5)
C3B 0.060(5) 0.048(4) 0.067(5) -0.018(4) -0.034(4) 0.004(3)
C4B 0.135(9) 0.109(8) 0.083(7) -0.038(6) -0.065(7) 0.017(7)
N1B 0.096(6) 0.054(5) 0.104(7) -0.006(4) -0.043(5) 0.008(4)
C5B 0.080(6) 0.069(6) 0.099(7) -0.009(5) -0.039(5) 0.011(5)
C1C 0.059(6) 0.035(5) 0.044(5) -0.018(4) -0.034(5) 0.019(4)
C2C 0.065(7) 0.050(6) 0.051(6) -0.023(5) -0.020(5) 0.012(5)
C3C 0.084(6) 0.058(5) 0.060(5) -0.019(4) -0.023(4) 0.012(4)
C4C 0.084(6) 0.058(5) 0.060(5) -0.019(4) -0.023(4) 0.012(4)
N1C 0.135(11) 0.064(8) 0.097(9) 0.012(6) 0.029(8) 0.030(7)
C5C 0.143(14) 0.089(11) 0.077(10) 0.005(8) -0.053(10) -0.009(10)
C1D 0.117(8) 0.065(6) 0.145(10) -0.030(6) -0.067(7) -0.002(6)
C2D 0.103(7) 0.092(7) 0.145(9) -0.047(6) -0.062(7) 0.007(5)
C3D 0.077(6) 0.080(6) 0.073(6) -0.012(5) -0.034(5) -0.022(5)
C4D 0.077(6) 0.080(6) 0.073(6) -0.012(5) -0.034(5) -0.022(5)
N1D 0.103(7) 0.092(7) 0.145(9) -0.047(6) -0.062(7) 0.007(5)
C5D 0.117(8) 0.065(6) 0.145(10) -0.030(6) -0.067(7) -0.002(6)
Rb1 0.0661(7) 0.0571(7) 0.0544(6) -0.0228(5) -0.0232(5) 0.0136(5)
Rb2 0.0805(8) 0.0710(8) 0.0602(7) -0.0140(6) -0.0433(6) 0.0172(6)
Rb3 0.0731(7) 0.0563(7) 0.0604(7) -0.0255(5) -0.0210(6) 0.0144(5)
Rb4 0.0693(7) 0.0722(8) 0.0531(7) -0.0076(5) -0.0331(6) 0.0040(6)
Rb5 0.1050(10) 0.0940(10) 0.0675(8) -0.0357(7) -0.0329(7) 0.0421(8)
Na1 0.052(2) 0.046(2) 0.0358(19) -0.0184(16) -0.0257(17) 0.0200(16)
Na2 0.122(4) 0.082(3) 0.088(4) -0.053(3) -0.057(3) 0.039(3)
O1W 0.111(5) 0.027(3) 0.123(5) 0.009(3) -0.020(4) -0.024(3)
O2W 0.111(5) 0.027(3) 0.123(5) 0.009(3) -0.020(4) -0.024(3)
O3W 0.226(14) 0.115(10) 0.163(11) -0.070(9) -0.085(10) 0.050(9)
O4W 0.148(10) 0.268(17) 0.168(12) -0.102(12) -0.117(10) 0.081(11)
O5W 0.204(14) 0.289(19) 0.126(11) -0.098(12) -0.088(10) 0.106(13)

loop_
_atom_type_symbol
_atom_type_description
_atom_type_scat_dispersion_real
_atom_type_scat_dispersion_imag
_atom_type_scat_source
O O 0.0106 0.0060 'International Tables Vol C Tables 4.2.6.8 and 6.1.1.4'
P P 0.1023 0.0942 'International Tables Vol C Tables 4.2.6.8 and 6.1.1.4'
Mo Mo -1.6832 0.6857 'International Tables Vol C Tables 4.2.6.8 and 6.1.1.4'
Rb Rb -0.9393 2.9676 'International Tables Vol C Tables 4.2.6.8 and 6.1.1.4'
Na Na 0.0362 0.0249 'International Tables Vol C Tables 4.2.6.8 and 6.1.1.4'
C C 0.0033 0.0016 'International Tables Vol C Tables 4.2.6.8 and 6.1.1.4'
N N 0.0061 0.0033 'International Tables Vol C Tables 4.2.6.8 and 6.1.1.4'
H H 0.0000 0.0000 'International Tables Vol C Tables 4.2.6.8 and 6.1.1.4'

loop_
_geom_angle_atom_site_label_1
_geom_angle_atom_site_label_2
_geom_angle_atom_site_label_3
_geom_angle
_geom_angle_site_symmetry_1
_geom_angle_site_symmetry_3
O32 Mo1A O45 102.2(3) . .
O32 Mo1A O9 100.4(3) . .
O45 Mo1A O9 98.3(3) . .
O32 Mo1A O8 93.2(3) . .
O45 Mo1A O8 93.7(3) . .
O9 Mo1A O8 159.5(2) . .
O32 Mo1A O12 166.3(3) . .
O45 Mo1A O12 90.1(3) . .
O9 Mo1A O12 83.4(2) . .
O8 Mo1A O12 80.1(2) . .
O32 Mo1A O1 86.0(2) . .
O45 Mo1A O1 170.5(3) . .
O9 Mo1A O1 84.6(2) . .
O8 Mo1A O1 81.0(2) . .
O12 Mo1A O1 81.24(19) . .
O32 Mo1A Na1 47.7(2) . .
O45 Mo1A Na1 144.3(2) . .
O9 Mo1A Na1 105.06(19) . .
O8 Mo1A Na1 73.06(15) . .
O12 Mo1A Na1 118.69(15) . .
O1 Mo1A Na1 41.29(14) . .
O32 Mo1A Rb3 130.5(2) . 2_765
O45 Mo1A Rb3 55.8(2) . 2_765
O9 Mo1A Rb3 124.56(18) . 2_765
O8 Mo1A Rb3 51.43(14) . 2_765
O12 Mo1A Rb3 52.94(14) . 2_765
O1 Mo1A Rb3 115.19(14) . 2_765
Na1 Mo1A Rb3 124.23(6) . 2_765
O55 Mo2A O56 102.8(4) . .
O55 Mo2A O9 99.9(3) . .
O56 Mo2A O9 100.2(3) . .
O55 Mo2A O23 99.8(3) . .
O56 Mo2A O23 96.0(3) . .
O9 Mo2A O23 151.0(3) . .
O55 Mo2A O24 94.6(3) . .
O56 Mo2A O24 160.8(3) . .
O9 Mo2A O24 84.4(2) . .
O23 Mo2A O24 72.9(2) . .
O55 Mo2A O3 163.4(3) . .
O56 Mo2A O3 92.2(3) . .
O9 Mo2A O3 84.1(2) . .
O23 Mo2A O3 71.3(2) . .
O24 Mo2A O3 69.58(19) . .
O55 Mo2A Mo3A 118.0(3) . .
O56 Mo2A Mo3A 115.1(3) . .
O9 Mo2A Mo3A 117.97(18) . .
O23 Mo2A Mo3A 33.04(19) . .
O24 Mo2A Mo3A 47.93(14) . .
O3 Mo2A Mo3A 47.50(13) . .
O58 Mo3A O42 105.4(3) . .
O58 Mo3A O23 102.8(3) . .
O42 Mo3A O23 102.1(3) . .
O58 Mo3A O11 98.3(3) . .
O42 Mo3A O11 99.4(3) . .
O23 Mo3A O11 144.5(2) . .
O58 Mo3A O3 91.6(3) . .
O42 Mo3A O3 163.0(3) . .
O23 Mo3A O3 73.1(2) . .
O11 Mo3A O3 78.1(2) . .
O58 Mo3A O24 160.5(3) . .
O42 Mo3A O24 94.1(3) . .
O23 Mo3A O24 73.0(2) . .
O11 Mo3A O24 77.6(2) . .
O3 Mo3A O24 68.98(18) . .
O58 Mo3A Mo2A 120.4(2) . .
O42 Mo3A Mo2A 119.7(2) . .
O23 Mo3A Mo2A 34.75(18) . .
O11 Mo3A Mo2A 109.73(16) . .
O3 Mo3A Mo2A 48.00(14) . .
O24 Mo3A Mo2A 46.47(14) . .
O58 Mo3A Rb2 44.9(3) . .
O42 Mo3A Rb2 112.9(2) . .
O23 Mo3A Rb2 136.8(2) . .
O11 Mo3A Rb2 53.63(17) . .
O3 Mo3A Rb2 79.37(14) . .
O24 Mo3A Rb2 126.37(14) . .
Mo2A Mo3A Rb2 127.12(3) . .
O58 Mo3A Rb2 115.8(3) . 2_766
O42 Mo3A Rb2 46.6(2) . 2_766
O23 Mo3A Rb2 134.6(2) . 2_766
O11 Mo3A Rb2 53.48(16) . 2_766
O3 Mo3A Rb2 125.77(14) . 2_766
O24 Mo3A Rb2 77.36(14) . 2_766
Mo2A Mo3A Rb2 123.35(3) . 2_766
Rb2 Mo3A Rb2 88.53(3) . 2_766
O51 Mo1B O38 103.5(3) . .
O51 Mo1B O44 100.0(3) . .
O38 Mo1B O44 100.3(3) . .
O51 Mo1B O10 92.4(3) . .
O38 Mo1B O10 93.6(3) . .
O44 Mo1B O10 158.6(2) . .
O51 Mo1B O57 89.2(3) . .
O38 Mo1B O57 166.1(3) . .
O44 Mo1B O57 82.7(2) . .
O10 Mo1B O57 80.1(2) . .
O51 Mo1B O2 168.6(3) . .
O38 Mo1B O2 86.3(3) . .
O44 Mo1B O2 83.8(2) . .
O10 Mo1B O2 81.0(2) . .
O57 Mo1B O2 80.5(2) . .
O51 Mo1B Na1 145.6(2) . .
O38 Mo1B Na1 48.1(2) . .
O44 Mo1B Na1 103.8(2) . .
O10 Mo1B Na1 73.74(16) . .
O57 Mo1B Na1 118.02(17) . .
O2 Mo1B Na1 40.92(13) . .
O51 Mo1B Rb5 58.1(3) . .
O38 Mo1B Rb5 131.7(2) . .
O44 Mo1B Rb5 125.45(19) . .
O10 Mo1B Rb5 48.84(15) . .
O57 Mo1B Rb5 51.33(15) . .
O2 Mo1B Rb5 110.93(13) . .
Na1 Mo1B Rb5 121.77(6) . .
O60 Mo2B O54 103.1(4) . .
O60 Mo2B O44 100.7(3) . .
O54 Mo2B O44 101.4(3) . .
O60 Mo2B O31 98.6(3) . .
O54 Mo2B O31 95.9(3) . .
O44 Mo2B O31 150.3(3) . .
O60 Mo2B O30 93.9(3) . .
O54 Mo2B O30 161.3(3) . .
O44 Mo2B O30 82.9(2) . .
O31 Mo2B O30 73.5(3) . .
O60 Mo2B O6 162.1(3) . .
O54 Mo2B O6 92.7(3) . .
O44 Mo2B O6 84.2(2) . .
O31 Mo2B O6 71.0(2) . .
O30 Mo2B O6 69.43(19) . .
O60 Mo2B Mo3B 115.9(3) . .
O54 Mo2B Mo3B 116.1(2) . .
O44 Mo2B Mo3B 117.26(19) . .
O31 Mo2B Mo3B 33.1(2) . .
O30 Mo2B Mo3B 47.62(14) . .
O6 Mo2B Mo3B 47.92(12) . .
O47 Mo3B O49 105.7(3) . .
O47 Mo3B O31 103.1(3) . .
O49 Mo3B O31 100.9(3) . .
O47 Mo3B O13 100.0(3) . .
O49 Mo3B O13 98.5(3) . .
O31 Mo3B O13 144.3(3) . .
O47 Mo3B O6 160.8(3) . .
O49 Mo3B O6 93.5(3) . .
O31 Mo3B O6 72.4(2) . .
O13 Mo3B O6 76.9(2) . .
O47 Mo3B O30 92.0(3) . .
O49 Mo3B O30 162.3(3) . .
O31 Mo3B O30 74.4(3) . .
O13 Mo3B O30 77.9(2) . .
O6 Mo3B O30 68.78(19) . .
O47 Mo3B Mo2B 118.5(2) . .
O49 Mo3B Mo2B 120.9(2) . .
O31 Mo3B Mo2B 35.2(2) . .
O13 Mo3B Mo2B 109.33(16) . .
O6 Mo3B Mo2B 47.71(14) . .
O30 Mo3B Mo2B 46.80(15) . .
O47 Mo3B Rb4 114.0(3) . .
O49 Mo3B Rb4 44.5(2) . .
O31 Mo3B Rb4 134.0(2) . .
O13 Mo3B Rb4 54.30(18) . .
O6 Mo3B Rb4 79.92(14) . .
O30 Mo3B Rb4 127.77(15) . .
Mo2B Mo3B Rb4 127.16(3) . .
O47 Mo3B Rb4 43.7(2) . 2_675
O49 Mo3B Rb4 115.7(2) . 2_675
O31 Mo3B Rb4 134.9(2) . 2_675
O13 Mo3B Rb4 56.81(16) . 2_675
O6 Mo3B Rb4 127.08(13) . 2_675
O30 Mo3B Rb4 77.19(15) . 2_675
Mo2B Mo3B Rb4 123.25(3) . 2_675
Rb4 Mo3B Rb4 91.09(3) . 2_675
O29 Mo1C O53 102.2(3) . .
O29 Mo1C O33 97.7(3) . .
O53 Mo1C O33 99.5(3) . .
O29 Mo1C O16 94.2(3) . .
O53 Mo1C O16 93.1(3) . .
O33 Mo1C O16 160.4(2) . .
O29 Mo1C O18 166.7(3) . .
O53 Mo1C O18 90.4(3) . .
O33 Mo1C O18 84.1(2) . .
O16 Mo1C O18 80.8(2) . .
O29 Mo1C O17 86.2(2) . .
O53 Mo1C O17 170.6(3) . .
O33 Mo1C O17 83.4(2) . .
O16 Mo1C O17 81.9(2) . .
O18 Mo1C O17 80.9(2) . .
O29 Mo1C Na1 49.2(2) . .
O53 Mo1C Na1 145.4(2) . .
O33 Mo1C Na1 103.2(2) . .
O16 Mo1C Na1 73.33(16) . .
O18 Mo1C Na1 117.57(16) . .
O17 Mo1C Na1 40.36(14) . .
O29 Mo1C Rb1 47.5(2) . 2_775
O53 Mo1C Rb1 99.4(3) . 2_775
O33 Mo1C Rb1 50.99(18) . 2_775
O16 Mo1C Rb1 141.40(15) . 2_775
O18 Mo1C Rb1 134.92(15) . 2_775
O17 Mo1C Rb1 89.37(15) . 2_775
Na1 Mo1C Rb1 75.78(6) . 2_775
O29 Mo1C Rb2 130.8(2) . .
O53 Mo1C Rb2 53.6(2) . .
O33 Mo1C Rb2 125.70(19) . .
O16 Mo1C Rb2 52.53(15) . .
O18 Mo1C Rb2 54.69(14) . .
O17 Mo1C Rb2 117.50(15) . .
Na1 Mo1C Rb2 125.62(6) . .
Rb1 Mo1C Rb2 153.05(3) 2_775 .
O35 Mo2C O68 102.8(4) . .
O35 Mo2C O33 102.2(3) . .
O68 Mo2C O33 97.1(3) . .
O35 Mo2C O59 99.3(4) . .
O68 Mo2C O59 97.5(3) . .
O33 Mo2C O59 150.6(3) . .
O35 Mo2C O26 94.8(3) . .
O68 Mo2C O26 161.4(4) . .
O33 Mo2C O26 85.1(2) . .
O59 Mo2C O26 73.2(3) . .
O35 Mo2C O5 162.9(3) . .
O68 Mo2C O5 92.5(4) . .
O33 Mo2C O5 83.3(2) . .
O59 Mo2C O5 70.7(3) . .
O26 Mo2C O5 69.4(2) . .
O35 Mo2C Mo3C 116.6(3) . .
O68 Mo2C Mo3C 116.9(3) . .
O33 Mo2C Mo3C 118.2(2) . .
O59 Mo2C Mo3C 32.7(2) . .
O26 Mo2C Mo3C 47.67(15) . .
O5 Mo2C Mo3C 47.96(13) . .
O35 Mo2C Rb1 102.3(3) . 2_775
O68 Mo2C Rb1 45.3(2) . 2_775
O33 Mo2C Rb1 52.44(19) . 2_775
O59 Mo2C Rb1 140.3(2) . 2_775
O26 Mo2C Rb1 136.56(14) . 2_775
O5 Mo2C Rb1 93.91(13) . 2_775
Mo3C Mo2C Rb1 140.89(4) . 2_775
O52 Mo3C O50 104.9(4) . .
O52 Mo3C O59 101.7(4) . .
O50 Mo3C O59 100.6(4) . .
O52 Mo3C O39 100.6(3) . .
O50 Mo3C O39 100.6(3) . .
O59 Mo3C O39 144.0(3) . .
O52 Mo3C O26 93.2(3) . .
O50 Mo3C O26 161.7(3) . .
O59 Mo3C O26 72.7(3) . .
O39 Mo3C O26 78.1(2) . .
O52 Mo3C O5 161.7(3) . .
O50 Mo3C O5 93.3(3) . .
O59 Mo3C O5 72.4(3) . .
O39 Mo3C O5 77.6(2) . .
O26 Mo3C O5 68.46(19) . .
O52 Mo3C Mo2C 117.5(3) . .
O50 Mo3C Mo2C 120.5(3) . .
O59 Mo3C Mo2C 34.31(19) . .
O39 Mo3C Mo2C 109.73(17) . .
O26 Mo3C Mo2C 45.64(15) . .
O5 Mo3C Mo2C 48.52(16) . .
O52 Mo3C Rb5 115.7(3) . .
O50 Mo3C Rb5 45.1(3) . .
O59 Mo3C Rb5 133.4(2) . .
O39 Mo3C Rb5 55.89(18) . .
O26 Mo3C Rb5 128.11(14) . .
O5 Mo3C Rb5 78.63(16) . .
Mo2C Mo3C Rb5 126.61(3) . .
O52 Mo3C Rb5 40.9(3) . 2_676
O50 Mo3C Rb5 117.6(3) . 2_676
O59 Mo3C Rb5 130.3(2) . 2_676
O39 Mo3C Rb5 60.49(17) . 2_676
O26 Mo3C Rb5 77.94(14) . 2_676
O5 Mo3C Rb5 130.66(14) . 2_676
Mo2C Mo3C Rb5 121.82(4) . 2_676
Rb5 Mo3C Rb5 96.29(3) . 2_676
O25 Mo1D O43 102.4(3) . .
O25 Mo1D O22 98.0(2) . .
O43 Mo1D O22 100.1(3) . .
O25 Mo1D O14 94.0(2) . .
O43 Mo1D O14 92.9(2) . .
O22 Mo1D O14 160.0(2) . .
O25 Mo1D O19 166.2(3) . .
O43 Mo1D O19 90.7(3) . .
O22 Mo1D O19 83.9(2) . .
O14 Mo1D O19 80.9(2) . .
O25 Mo1D O15 85.5(2) . .
O43 Mo1D O15 170.7(2) . .
O22 Mo1D O15 83.5(2) . .
O14 Mo1D O15 81.5(2) . .
O19 Mo1D O15 81.13(19) . .
O25 Mo1D Na1 50.1(2) . .
O43 Mo1D Na1 145.1(2) . .
O22 Mo1D Na1 104.47(17) . .
O14 Mo1D Na1 71.40(15) . .
O19 Mo1D Na1 116.15(16) . .
O15 Mo1D Na1 39.48(14) . .
O25 Mo1D Rb1 46.64(19) . 2_775
O43 Mo1D Rb1 101.5(2) . 2_775
O22 Mo1D Rb1 51.82(16) . 2_775
O14 Mo1D Rb1 139.95(15) . 2_775
O19 Mo1D Rb1 135.29(14) . 2_775
O15 Mo1D Rb1 87.49(13) . 2_775
Na1 Mo1D Rb1 75.69(6) . 2_775
O25 Mo1D Rb4 130.57(19) . .
O43 Mo1D Rb4 53.5(2) . .
O22 Mo1D Rb4 126.05(16) . .
O14 Mo1D Rb4 52.35(14) . .
O19 Mo1D Rb4 55.03(14) . .
O15 Mo1D Rb4 117.46(13) . .
Na1 Mo1D Rb4 123.48(6) . .
Rb1 Mo1D Rb4 155.04(3) 2_775 .
O28 Mo2D O41 104.9(3) . .
O28 Mo2D O22 102.7(3) . .
O41 Mo2D O22 97.9(2) . .
O28 Mo2D O36 99.8(3) . .
O41 Mo2D O36 94.4(3) . .
O22 Mo2D O36 150.6(2) . .
O28 Mo2D O21 95.1(3) . .
O41 Mo2D O21 158.4(3) . .
O22 Mo2D O21 85.6(2) . .
O36 Mo2D O21 73.7(2) . .
O28 Mo2D O7 162.7(2) . .
O41 Mo2D O7 90.2(3) . .
O22 Mo2D O7 83.2(2) . .
O36 Mo2D O7 70.1(2) . .
O21 Mo2D O7 68.94(18) . .
O28 Mo2D Mo3D 117.1(2) . .
O41 Mo2D Mo3D 114.0(2) . .
O22 Mo2D Mo3D 117.74(16) . .
O36 Mo2D Mo3D 33.35(17) . .
O21 Mo2D Mo3D 47.29(13) . .
O7 Mo2D Mo3D 47.24(12) . .
O28 Mo2D Rb1 104.9(2) . 2_775
O41 Mo2D Rb1 46.57(19) . 2_775
O22 Mo2D Rb1 51.99(16) . 2_775
O36 Mo2D Rb1 137.85(18) . 2_775
O21 Mo2D Rb1 135.79(14) . 2_775
O7 Mo2D Rb1 91.52(12) . 2_775
Mo3D Mo2D Rb1 137.81(3) . 2_775
O46 Mo3D O37 104.3(3) . .
O46 Mo3D O36 102.7(3) . .
O37 Mo3D O36 100.8(3) . .
O46 Mo3D O4 99.5(3) . .
O37 Mo3D O4 100.0(3) . .
O36 Mo3D O4 144.6(2) . .
O46 Mo3D O21 94.8(3) . .
O37 Mo3D O21 160.9(2) . .
O36 Mo3D O21 73.1(2) . .
O4 Mo3D O21 77.9(2) . .
O46 Mo3D O7 164.3(3) . .
O37 Mo3D O7 91.4(2) . .
O36 Mo3D O7 73.7(2) . .
O4 Mo3D O7 77.5(2) . .
O21 Mo3D O7 69.52(18) . .
O46 Mo3D Mo2D 118.9(2) . .
O37 Mo3D Mo2D 120.8(2) . .
O36 Mo3D Mo2D 34.83(16) . .
O4 Mo3D Mo2D 109.82(15) . .
O21 Mo3D Mo2D 45.27(13) . .
O7 Mo3D Mo2D 50.03(13) . .
O46 Mo3D Rb3 112.1(2) . 2_765
O37 Mo3D Rb3 46.2(2) . 2_765
O36 Mo3D Rb3 136.26(19) . 2_765
O4 Mo3D Rb3 53.99(17) . 2_765
O21 Mo3D Rb3 127.07(14) . 2_765
O7 Mo3D Rb3 78.86(13) . 2_765
Mo2D Mo3D Rb3 128.69(3) . 2_765
O46 Mo3D Rb3 44.3(2) . .
O37 Mo3D Rb3 117.4(2) . .
O36 Mo3D Rb3 133.06(19) . .
O4 Mo3D Rb3 56.16(16) . .
O21 Mo3D Rb3 77.58(13) . .
O7 Mo3D Rb3 127.64(13) . .
Mo2D Mo3D Rb3 121.81(3) . .
Rb3 Mo3D Rb3 90.68(3) 2_765 .
O1 P1A O16 111.8(3) . .
O1 P1A O3 115.3(3) . .
O16 P1A O3 109.5(3) . .
O1 P1A C1A 110.3(3) . .
O16 P1A C1A 108.0(4) . .
O3 P1A C1A 101.2(4) . .
O1 P1A Rb2 152.4(2) . .
O16 P1A Rb2 42.5(2) . .
O3 P1A Rb2 87.8(2) . .
C1A P1A Rb2 77.3(3) . .
O34 P2A O12 115.1(3) . .
O34 P2A O24 110.9(4) . .
O12 P2A O24 111.7(3) . .
O34 P2A C1A 109.0(4) . .
O12 P2A C1A 108.9(3) . .
O24 P2A C1A 100.1(4) . .
O34 P2A Rb2 41.3(2) . 2_766
O12 P2A Rb2 154.8(2) . 2_766
O24 P2A Rb2 89.5(2) . 2_766
C1A P2A Rb2 79.0(3) . 2_766
O40 P1B O57 114.2(4) . .
O40 P1B O30 109.9(4) . .
O57 P1B O30 112.1(4) . .
O40 P1B C1B 110.8(5) . .
O57 P1B C1B 108.5(5) . .
O30 P1B C1B 100.4(5) . .
O40 P1B Rb4 41.3(3) . 2_675
O57 P1B Rb4 154.6(3) . 2_675
O30 P1B Rb4 87.8(2) . 2_675
C1B P1B Rb4 81.9(4) . 2_675
O6 P2B O2 114.7(3) . .
O6 P2B O14 109.5(3) . .
O2 P2B O14 112.4(3) . .
O6 P2B C1B 100.9(5) . .
O2 P2B C1B 109.4(5) . .
O14 P2B C1B 109.2(5) . .
O6 P2B Na1 116.7(2) . .
O2 P2B Na1 33.2(2) . .
O14 P2B Na1 81.9(2) . .
C1B P2B Na1 134.9(4) . .
O6 P2B Rb4 86.2(2) . .
O2 P2B Rb4 155.0(2) . .
O14 P2B Rb4 44.19(19) . .
C1B P2B Rb4 77.9(4) . .
Na1 P2B Rb4 126.02(8) . .
O20 P1C O18 114.1(4) . .
O20 P1C O26 111.0(3) . .
O18 P1C O26 111.9(4) . .
O20 P1C C1C 111.1(4) . .
O18 P1C C1C 108.0(3) . .
O26 P1C C1C 99.9(4) . .
O20 P1C Rb5 42.5(3) . 2_676
O18 P1C Rb5 156.5(2) . 2_676
O26 P1C Rb5 84.6(2) . 2_676
C1C P1C Rb5 84.3(3) . 2_676
O17 P2C O10 112.9(3) . .
O17 P2C O5 113.0(4) . .
O10 P2C O5 110.0(3) . .
O17 P2C C1C 110.1(3) . .
O10 P2C C1C 108.4(4) . .
O5 P2C C1C 101.7(4) . .
O17 P2C Rb5 155.9(2) . .
O10 P2C Rb5 43.4(2) . .
O5 P2C Rb5 85.1(2) . .
C1C P2C Rb5 79.9(3) . .
O15 P1D O7 114.1(3) . .
O15 P1D O8 113.4(3) . .
O7 P1D O8 109.2(3) . .
O15 P1D C1D 110.3(5) . .
O7 P1D C1D 100.0(5) . .
O8 P1D C1D 108.9(5) . .
O15 P1D Na1 35.5(2) . .
O7 P1D Na1 119.6(2) . .
O8 P1D Na1 79.5(2) . .
C1D P1D Na1 134.7(5) . .
O15 P1D Rb3 155.4(2) . 2_765
O7 P1D Rb3 86.2(2) . 2_765
O8 P1D Rb3 43.5(2) . 2_765
C1D P1D Rb3 77.6(4) . 2_765
Na1 P1D Rb3 122.98(8) . 2_765
O27 P2D O19 114.6(3) . .
O27 P2D O21 110.7(3) . .
O19 P2D O21 112.9(3) . .
O27 P2D C1D 108.3(5) . .
O19 P2D C1D 109.4(6) . .
O21 P2D C1D 99.9(5) . .
O27 P2D Rb3 41.3(2) . .
O19 P2D Rb3 155.3(2) . .
O21 P2D Rb3 86.5(2) . .
C1D P2D Rb3 80.7(5) . .
P1A O1 Mo1A 129.4(3) . .
P1A O1 Na1 127.0(3) . .
Mo1A O1 Na1 99.8(2) . .
P2B O2 Mo1B 130.0(3) . .
P2B O2 Na1 126.1(3) . .
Mo1B O2 Na1 99.9(2) . .
P1A O3 Mo3A 112.7(3) . .
P1A O3 Mo2A 128.1(3) . .
Mo3A O3 Mo2A 84.50(18) . .
C1D O4 Mo3D 119.5(6) . .
C1D O4 Rb3 113.7(7) . 2_765
Mo3D O4 Rb3 97.3(2) . 2_765
C1D O4 Rb3 110.7(7) . .
Mo3D O4 Rb3 95.0(2) . .
Rb3 O4 Rb3 119.20(15) 2_765 .
P2C O5 Mo3C 112.4(3) . .
P2C O5 Mo2C 128.5(3) . .
Mo3C O5 Mo2C 83.52(19) . .
P2B O6 Mo2B 129.2(3) . .
P2B O6 Mo3B 113.3(3) . .
Mo2B O6 Mo3B 84.37(17) . .
P1D O7 Mo3D 114.0(3) . .
P1D O7 Mo2D 127.1(3) . .
Mo3D O7 Mo2D 82.73(17) . .
P1D O8 Mo1A 136.6(3) . .
P1D O8 Rb3 116.4(3) . 2_765
Mo1A O8 Rb3 97.25(19) . 2_765
Mo2A O9 Mo1A 157.7(3) . .
P2C O10 Mo1B 136.0(4) . .
P2C O10 Rb5 116.6(3) . .
Mo1B O10 Rb5 100.5(2) . .
C1A O11 Mo3A 119.6(5) . .
C1A O11 Rb2 112.2(4) . .
Mo3A O11 Rb2 98.0(2) . .
C1A O11 Rb2 109.7(4) . 2_766
Mo3A O11 Rb2 98.2(2) . 2_766
Rb2 O11 Rb2 118.41(16) . 2_766
P2A O12 Mo1A 134.0(3) . .
P2A O12 Rb3 132.5(3) . 2_765
Mo1A O12 Rb3 93.48(17) . 2_765
C1B O13 Mo3B 119.4(6) . .
C1B O13 Rb4 116.0(6) . .
Mo3B O13 Rb4 96.4(2) . .
C1B O13 Rb4 109.5(6) . 2_675
Mo3B O13 Rb4 94.45(19) . 2_675
Rb4 O13 Rb4 119.00(17) . 2_675
P2B O14 Mo1D 140.0(3) . .
P2B O14 Rb4 116.1(2) . .
Mo1D O14 Rb4 96.60(19) . .
P1D O15 Mo1D 131.2(3) . .
P1D O15 Na1 123.0(3) . .
Mo1D O15 Na1 103.7(2) . .
P1A O16 Mo1C 137.6(4) . .
P1A O16 Rb2 118.1(3) . .
Mo1C O16 Rb2 95.77(19) . .
P2C O17 Mo1C 130.8(3) . .
P2C O17 Na1 124.2(3) . .
Mo1C O17 Na1 102.2(2) . .
P1C O18 Mo1C 134.5(3) . .
P1C O18 Rb2 134.0(3) . .
Mo1C O18 Rb2 91.51(17) . .
P2D O19 Mo1D 133.8(3) . .
P2D O19 Rb4 134.5(3) . .
Mo1D O19 Rb4 91.76(17) . .
P1C O20 Rb5 118.6(3) . 2_676
P2D O21 Mo2D 131.2(3) . .
P2D O21 Mo3D 113.3(3) . .
Mo2D O21 Mo3D 87.44(18) . .
Mo2D O22 Mo1D 157.5(3) . .
Mo2D O22 Rb1 98.7(2) . 2_775
Mo1D O22 Rb1 98.8(2) . 2_775
Mo3A O23 Mo2A 112.2(3) . .
P2A O24 Mo2A 131.4(3) . .
P2A O24 Mo3A 113.1(3) . .
Mo2A O24 Mo3A 85.59(19) . .
Mo1D O25 Na1 102.7(3) . .
Mo1D O25 Rb1 108.2(3) . 2_775
Na1 O25 Rb1 104.56(19) . 2_775
P1C O26 Mo2C 132.2(3) . .
P1C O26 Mo3C 113.4(3) . .
Mo2C O26 Mo3C 86.7(2) . .
P2D O27 Rb3 119.6(3) . .
Mo2D O28 Rb1 141.9(3) . .
Mo1C O29 Na1 103.5(3) . .
Mo1C O29 Rb1 107.6(3) . 2_775
Na1 O29 Rb1 104.8(2) . 2_775
P1B O30 Mo2B 131.0(3) . .
P1B O30 Mo3B 112.8(3) . .
Mo2B O30 Mo3B 85.6(2) . .
Mo3B O31 Mo2B 111.7(3) . .
Mo1A O32 Na1 104.8(3) . .
Mo2C O33 Mo1C 157.1(4) . .
Mo2C O33 Rb1 98.2(2) . 2_775
Mo1C O33 Rb1 100.2(2) . 2_775
P2A O34 Rb2 119.1(3) . 2_766
Mo3D O36 Mo2D 111.8(3) . .
Mo3D O37 Rb3 109.9(3) . 2_765
Mo1B O38 Na1 104.2(3) . .
C1C O39 Mo3C 119.9(6) . .
C1C O39 Rb5 114.0(4) . .
Mo3C O39 Rb5 94.7(2) . .
C1C O39 Rb5 112.3(4) . 2_676
Mo3C O39 Rb5 90.9(2) . 2_676
Rb5 O39 Rb5 122.16(17) . 2_676
P1B O40 Rb4 119.5(3) . 2_675
Mo2D O41 Rb1 108.0(2) . 2_775
Mo3A O42 Rb2 109.8(3) . 2_766
Mo1D O43 Rb4 101.6(2) . .
Mo2B O44 Mo1B 159.5(4) . .
Mo1A O45 Rb3 99.0(3) . 2_765
Mo3D O46 Rb3 112.5(3) . .
Mo3B O47 Rb4 113.2(3) . 2_675
Mo2C O68 Rb1 109.8(3) . 2_775
Mo3B O49 Rb4 111.9(3) . .
Mo3C O50 Rb5 110.7(4) . .
Mo1B O51 Rb5 97.2(3) . .
Mo3C O52 Rb5 117.1(3) . 2_676
Mo1C O53 Rb2 100.8(3) . .
Mo2A O55 Na2 122.8(4) . .
P1B O57 Mo1B 133.8(4) . .
P1B O57 Rb5 130.2(3) . .
Mo1B O57 Rb5 95.57(18) . .
Mo3A O58 Rb2 111.9(3) . .
Mo3C O59 Mo2C 113.0(3) . .
O11 C1A C2A 106.8(6) . .
O11 C1A P1A 103.5(5) . .
C2A C1A P1A 117.4(6) . .
O11 C1A P2A 103.8(5) . .
C2A C1A P2A 115.0(6) . .
P1A C1A P2A 108.7(4) . .
C1A C2A C3A 115.8(7) . .
C1A C2A H2A1 108.3 . .
C3A C2A H2A1 108.3 . .
C1A C2A H2A2 108.3 . .
C3A C2A H2A2 108.3 . .
H2A1 C2A H2A2 107.4 . .
C4A C3A C2A 112.0(8) . .
C4A C3A H3A1 109.2 . .
C2A C3A H3A1 109.2 . .
C4A C3A H3A2 109.2 . .
C2A C3A H3A2 109.2 . .
H3A1 C3A H3A2 107.9 . .
N1A C4A C3A 113.7(10) . .
N1A C4A H4A1 108.8 . .
C3A C4A H4A1 108.8 . .
N1A C4A H4A2 108.8 . .
C3A C4A H4A2 108.8 . .
H4A1 C4A H4A2 107.7 . .
C4A N1A C5A 119.3(11) . .
C4A N1A H1A1 107.5 . .
C5A N1A H1A1 107.5 . .
C4A N1A H1A2 107.5 . .
C5A N1A H1A2 107.5 . .
H1A1 N1A H1A2 107.0 . .
N1A C5A H5A1 109.5 . .
N1A C5A H5A2 109.5 . .
H5A1 C5A H5A2 109.5 . .
N1A C5A H5A3 109.5 . .
H5A1 C5A H5A3 109.5 . .
H5A2 C5A H5A3 109.5 . .
O13 C1B C2B 107.3(10) . .
O13 C1B P1B 104.8(8) . .
C2B C1B P1B 116.4(9) . .
O13 C1B P2B 102.1(7) . .
C2B C1B P2B 114.8(9) . .
P1B C1B P2B 109.9(7) . .
C3B C2B C1B 117.5(10) . .
C3B C2B H2B1 107.9 . .
C1B C2B H2B1 107.9 . .
C3B C2B H2B2 107.9 . .
C1B C2B H2B2 107.9 . .
H2B1 C2B H2B2 107.2 . .
C2B C3B C4B 108.7(9) . .
C2B C3B H3B1 110.0 . .
C4B C3B H3B1 110.0 . .
C2B C3B H3B2 110.0 . .
C4B C3B H3B2 110.0 . .
H3B1 C3B H3B2 108.3 . .
N1B C4B C3B 110.7(12) . .
N1B C4B H4B1 109.5 . .
C3B C4B H4B1 109.5 . .
N1B C4B H4B2 109.5 . .
C3B C4B H4B2 109.5 . .
H4B1 C4B H4B2 108.1 . .
C4B N1B C5B 118.7(12) . .
C4B N1B H1B1 107.6 . .
C5B N1B H1B1 107.6 . .
C4B N1B H1B2 107.6 . .
C5B N1B H1B2 107.6 . .
H1B1 N1B H1B2 107.1 . .
N1B C5B H5B1 109.5 . .
N1B C5B H5B2 109.5 . .
H5B1 C5B H5B2 109.5 . .
N1B C5B H5B3 109.5 . .
H5B1 C5B H5B3 109.5 . .
H5B2 C5B H5B3 109.5 . .
O39 C1C C2C 106.2(7) . .
O39 C1C P2C 102.5(5) . .
C2C C1C P2C 117.2(6) . .
O39 C1C P1C 103.4(5) . .
C2C C1C P1C 116.1(6) . .
P2C C1C P1C 109.5(5) . .
C3C C2C C1C 115.6(8) . .
C3C C2C H2C1 108.4 . .
C1C C2C H2C1 108.4 . .
C3C C2C H2C2 108.4 . .
C1C C2C H2C2 108.4 . .
H2C1 C2C H2C2 107.4 . .
C2C C3C C4C 108.6(9) . .
C2C C3C H3C1 110.0 . .
C4C C3C H3C1 110.0 . .
C2C C3C H3C2 110.0 . .
C4C C3C H3C2 110.0 . .
H3C1 C3C H3C2 108.3 . .
N1C C4C C3C 111.9(10) . .
N1C C4C H4C1 109.2 . .
C3C C4C H4C1 109.2 . .
N1C C4C H4C2 109.2 . .
C3C C4C H4C2 109.2 . .
H4C1 C4C H4C2 107.9 . .
C4C N1C C5C 119.0(11) . .
C4C N1C H1C1 107.6 . .
C5C N1C H1C1 107.6 . .
C4C N1C H1C2 107.6 . .
C5C N1C H1C2 107.6 . .
H1C1 N1C H1C2 107.0 . .
N1C C5C H5C1 109.5 . .
N1C C5C H5C2 109.5 . .
H5C1 C5C H5C2 109.5 . .
N1C C5C H5C3 109.5 . .
H5C1 C5C H5C3 109.5 . .
H5C2 C5C H5C3 109.5 . .
O4 C1D C2D 106.2(10) . .
O4 C1D P2D 104.7(10) . .
C2D C1D P2D 117.1(10) . .
O4 C1D P1D 103.1(8) . .
C2D C1D P1D 114.9(11) . .
P2D C1D P1D 109.2(7) . .
C3D C2D C1D 112.8(11) . .
C3D C2D H2D1 109.0 . .
C1D C2D H2D1 109.0 . .
C3D C2D H2D2 109.0 . .
C1D C2D H2D2 109.0 . .
H2D1 C2D H2D2 107.8 . .
C4D C3D C2D 111.9(10) . .
C4D C3D H3D1 109.2 . .
C2D C3D H3D1 109.2 . .
C4D C3D H3D2 109.2 . .
C2D C3D H3D2 109.2 . .
H3D1 C3D H3D2 107.9 . .
N1D C4D C3D 107.6(9) . .
N1D C4D H4D1 110.2 . .
C3D C4D H4D1 110.2 . .
N1D C4D H4D2 110.2 . .
C3D C4D H4D2 110.2 . .
H4D1 C4D H4D2 108.5 . .
C5D N1D C4D 110.0(10) . .
C5D N1D H1D1 109.7 . .
C4D N1D H1D1 109.7 . .
C5D N1D H1D2 109.7 . .
C4D N1D H1D2 109.7 . .
H1D1 N1D H1D2 108.2 . .
N1D C5D H5D1 109.5 . .
N1D C5D H5D2 109.5 . .
H5D1 C5D H5D2 109.5 . .
N1D C5D H5D3 109.5 . .
H5D1 C5D H5D3 109.5 . .
H5D2 C5D H5D3 109.5 . .
O68 Rb1 O41 167.8(2) 2_775 2_775
O68 Rb1 O28 70.64(19) 2_775 .
O41 Rb1 O28 104.15(18) 2_775 .
O68 Rb1 O25 84.4(2) 2_775 2_775
O41 Rb1 O25 104.95(16) 2_775 2_775
O28 Rb1 O25 73.31(17) . 2_775
O68 Rb1 O29 103.19(19) 2_775 2_775
O41 Rb1 O29 87.19(17) 2_775 2_775
O28 Rb1 O29 146.66(17) . 2_775
O25 Rb1 O29 73.49(17) 2_775 2_775
O68 Rb1 O22 130.6(2) 2_775 2_775
O41 Rb1 O22 54.44(15) 2_775 2_775
O28 Rb1 O22 72.07(15) . 2_775
O25 Rb1 O22 54.27(15) 2_775 2_775
O29 Rb1 O22 90.82(15) 2_775 2_775
O68 Rb1 O33 53.89(18) 2_775 2_775
O41 Rb1 O33 132.61(17) 2_775 2_775
O28 Rb1 O33 123.23(17) . 2_775
O25 Rb1 O33 89.14(17) 2_775 2_775
O29 Rb1 O33 53.30(15) 2_775 2_775
O22 Rb1 O33 136.70(16) 2_775 2_775
O68 Rb1 Mo2C 24.86(14) 2_775 2_775
O41 Rb1 Mo2C 158.44(12) 2_775 2_775
O28 Rb1 Mo2C 95.39(12) . 2_775
O25 Rb1 Mo2C 89.19(11) 2_775 2_775
O29 Rb1 Mo2C 81.24(11) 2_775 2_775
O22 Rb1 Mo2C 143.21(11) 2_775 2_775
O33 Rb1 Mo2C 29.34(11) 2_775 2_775
O68 Rb1 Mo2D 156.42(17) 2_775 2_775
O41 Rb1 Mo2D 25.39(11) 2_775 2_775
O28 Rb1 Mo2D 86.89(12) . 2_775
O25 Rb1 Mo2D 82.28(11) 2_775 2_775
O29 Rb1 Mo2D 91.58(11) 2_775 2_775
O22 Rb1 Mo2D 29.32(10) 2_775 2_775
O33 Rb1 Mo2D 144.77(11) 2_775 2_775
Mo2C Rb1 Mo2D 170.16(4) 2_775 2_775
O68 Rb1 Mo1D 105.0(2) 2_775 2_775
O41 Rb1 Mo1D 82.42(12) 2_775 2_775
O28 Rb1 Mo1D 67.97(12) . 2_775
O25 Rb1 Mo1D 25.13(11) 2_775 2_775
O29 Rb1 Mo1D 83.01(12) 2_775 2_775
O22 Rb1 Mo1D 29.36(10) 2_775 2_775
O33 Rb1 Mo1D 112.86(13) 2_775 2_775
Mo2C Rb1 Mo1D 113.86(3) 2_775 2_775
Mo2D Rb1 Mo1D 58.19(2) 2_775 2_775
O68 Rb1 Mo1C 81.36(14) 2_775 2_775
O41 Rb1 Mo1C 107.25(14) 2_775 2_775
O28 Rb1 Mo1C 144.43(13) . 2_775
O25 Rb1 Mo1C 82.76(12) 2_775 2_775
O29 Rb1 Mo1C 24.83(11) 2_775 2_775
O22 Rb1 Mo1C 114.25(11) 2_775 2_775
O33 Rb1 Mo1C 28.81(11) 2_775 2_775
Mo2C Rb1 Mo1C 57.70(2) 2_775 2_775
Mo2D Rb1 Mo1C 115.96(3) 2_775 2_775
Mo1D Rb1 Mo1C 99.98(3) 2_775 2_775
O68 Rb1 Na1 95.14(18) 2_775 2_775
O41 Rb1 Na1 97.04(14) 2_775 2_775
O28 Rb1 Na1 110.59(13) . 2_775
O25 Rb1 Na1 37.32(13) 2_775 2_775
O29 Rb1 Na1 36.17(13) 2_775 2_775
O22 Rb1 Na1 69.22(11) 2_775 2_775
O33 Rb1 Na1 67.49(12) 2_775 2_775
Mo2C Rb1 Na1 84.28(5) 2_775 2_775
Mo2D Rb1 Na1 85.95(4) 2_775 2_775
Mo1D Rb1 Na1 50.47(4) 2_775 2_775
Mo1C Rb1 Na1 49.51(4) 2_775 2_775
O34 Rb2 O58 99.56(19) 2_766 .
O34 Rb2 O16 176.62(15) 2_766 .
O58 Rb2 O16 78.87(17) . .
O34 Rb2 O42 81.72(17) 2_766 2_766
O58 Rb2 O42 123.91(18) . 2_766
O16 Rb2 O42 96.64(16) . 2_766
O34 Rb2 O18 131.67(15) 2_766 .
O58 Rb2 O18 109.43(17) . .
O16 Rb2 O18 51.67(13) . .
O42 Rb2 O18 110.29(15) 2_766 .
O34 Rb2 O53 129.08(18) 2_766 .
O58 Rb2 O53 128.98(17) . .
O16 Rb2 O53 51.66(16) . .
O42 Rb2 O53 60.34(15) 2_766 .
O18 Rb2 O53 51.55(15) . .
O34 Rb2 O11 118.12(15) 2_766 .
O58 Rb2 O11 51.54(17) . .
O16 Rb2 O11 58.56(13) . .
O42 Rb2 O11 78.25(16) 2_766 .
O18 Rb2 O11 110.19(14) . .
O53 Rb2 O11 87.78(15) . .
O34 Rb2 O11 60.13(14) 2_766 2_766
O58 Rb2 O11 80.39(17) . 2_766
O16 Rb2 O11 116.55(14) . 2_766
O42 Rb2 O11 51.57(16) 2_766 2_766
O18 Rb2 O11 160.02(15) . 2_766
O53 Rb2 O11 108.63(16) . 2_766
O11 Rb2 O11 61.59(16) . 2_766
O34 Rb2 Mo1C 150.31(14) 2_766 .
O58 Rb2 Mo1C 109.95(13) . .
O16 Rb2 Mo1C 31.70(11) . .
O42 Rb2 Mo1C 84.44(11) 2_766 .
O18 Rb2 Mo1C 33.80(10) . .
O53 Rb2 Mo1C 25.54(11) . .
O11 Rb2 Mo1C 84.21(10) . .
O11 Rb2 Mo1C 127.01(11) 2_766 .
O34 Rb2 P2A 19.58(11) 2_766 2_766
O58 Rb2 P2A 97.93(14) . 2_766
O16 Rb2 P2A 157.31(11) . 2_766
O42 Rb2 P2A 66.25(12) 2_766 2_766
O18 Rb2 P2A 146.57(11) . 2_766
O53 Rb2 P2A 122.29(12) . 2_766
O11 Rb2 P2A 101.73(10) . 2_766
O11 Rb2 P2A 41.28(10) 2_766 2_766
Mo1C Rb2 P2A 147.75(5) . 2_766
O34 Rb2 Mo3A 111.10(13) 2_766 .
O58 Rb2 Mo3A 23.26(13) . .
O16 Rb2 Mo3A 66.37(10) . .
O42 Rb2 Mo3A 104.28(13) 2_766 .
O18 Rb2 Mo3A 110.57(11) . .
O53 Rb2 Mo3A 110.33(11) . .
O11 Rb2 Mo3A 28.35(11) . .
O11 Rb2 Mo3A 71.43(11) 2_766 .
Mo1C Rb2 Mo3A 97.71(3) . .
P2A Rb2 Mo3A 102.18(4) 2_766 .
O34 Rb2 Mo3A 67.59(11) 2_766 2_766
O58 Rb2 Mo3A 106.08(13) . 2_766
O16 Rb2 Mo3A 109.86(11) . 2_766
O42 Rb2 Mo3A 23.56(11) 2_766 2_766
O18 Rb2 Mo3A 133.82(11) . 2_766
O53 Rb2 Mo3A 83.15(11) . 2_766
O11 Rb2 Mo3A 71.37(10) . 2_766
O11 Rb2 Mo3A 28.32(11) 2_766 2_766
Mo1C Rb2 Mo3A 105.83(3) . 2_766
P2A Rb2 Mo3A 49.02(4) 2_766 2_766
Mo3A Rb2 Mo3A 91.47(3) . 2_766
O5W Rb3 O27 75.5(3) 2_765 .
O5W Rb3 O46 150.9(4) 2_765 .
O27 Rb3 O46 82.74(16) . .
O5W Rb3 O37 80.4(4) 2_765 2_765
O27 Rb3 O37 95.81(16) . 2_765
O46 Rb3 O37 121.28(18) . 2_765
O5W Rb3 O8 106.5(3) 2_765 2_765
O27 Rb3 O8 175.26(16) . 2_765
O46 Rb3 O8 96.72(16) . 2_765
O37 Rb3 O8 80.42(15) 2_765 2_765
O5W Rb3 O12 73.3(3) 2_765 2_765
O27 Rb3 O12 132.78(15) . 2_765
O46 Rb3 O12 110.12(16) . 2_765
O37 Rb3 O12 112.61(16) 2_765 2_765
O8 Rb3 O12 51.82(14) 2_765 2_765
O5W Rb3 O4 131.6(4) 2_765 2_765
O27 Rb3 O4 115.88(15) . 2_765
O46 Rb3 O4 75.36(17) . 2_765
O37 Rb3 O4 52.64(15) 2_765 2_765
O8 Rb3 O4 59.53(14) 2_765 2_765
O12 Rb3 O4 111.34(13) 2_765 2_765
O5W Rb3 O45 122.4(3) 2_765 2_765
O27 Rb3 O45 131.88(16) . 2_765
O46 Rb3 O45 61.16(15) . 2_765
O37 Rb3 O45 129.17(15) 2_765 2_765
O8 Rb3 O45 50.86(15) 2_765 2_765
O12 Rb3 O45 50.77(14) 2_765 2_765
O4 Rb3 O45 86.23(15) 2_765 2_765
O5W Rb3 O4 125.9(2) 2_765 .
O27 Rb3 O4 58.46(14) . .
O46 Rb3 O4 51.55(16) . .
O37 Rb3 O4 77.91(15) 2_765 .
O8 Rb3 O4 117.62(14) 2_765 .
O12 Rb3 O4 160.37(14) 2_765 .
O4 Rb3 O4 60.80(15) 2_765 .
O45 Rb3 O4 109.62(14) 2_765 .
O5W Rb3 Mo1A 106.0(2) 2_765 2_765
O27 Rb3 Mo1A 152.78(13) . 2_765
O46 Rb3 Mo1A 84.96(12) . 2_765
O37 Rb3 Mo1A 111.32(11) 2_765 2_765
O8 Rb3 Mo1A 31.32(10) 2_765 2_765
O12 Rb3 Mo1A 33.58(9) 2_765 2_765
O4 Rb3 Mo1A 84.02(10) 2_765 2_765
O45 Rb3 Mo1A 25.18(10) 2_765 2_765
O4 Rb3 Mo1A 128.01(10) . 2_765
O5W Rb3 P2D 94.2(2) 2_765 .
O27 Rb3 P2D 19.08(11) . .
O46 Rb3 P2D 66.62(12) . .
O37 Rb3 P2D 95.39(12) 2_765 .
O8 Rb3 P2D 157.74(11) 2_765 .
O12 Rb3 P2D 146.18(11) 2_765 .
O4 Rb3 P2D 100.54(10) 2_765 .
O45 Rb3 P2D 123.50(11) 2_765 .
O4 Rb3 P2D 40.56(10) . .
Mo1A Rb3 P2D 148.58(5) 2_765 .
O5W Rb3 Mo3D 103.5(3) 2_765 2_765
O27 Rb3 Mo3D 107.71(12) . 2_765
O46 Rb3 Mo3D 101.30(14) . 2_765
O37 Rb3 Mo3D 23.95(11) 2_765 2_765
O8 Rb3 Mo3D 67.74(10) 2_765 2_765
O12 Rb3 Mo3D 113.37(10) 2_765 2_765
O4 Rb3 Mo3D 28.76(10) 2_765 2_765
O45 Rb3 Mo3D 109.63(11) 2_765 2_765
O4 Rb3 Mo3D 69.20(10) . 2_765
Mo1A Rb3 Mo3D 98.46(3) 2_765 2_765
P2D Rb3 Mo3D 99.96(4) . 2_765
O49 Rb4 O40 96.92(19) . 2_675
O49 Rb4 O47 120.83(19) . 2_675
O40 Rb4 O47 81.02(18) 2_675 2_675
O49 Rb4 O4W 80.2(3) . .
O40 Rb4 O4W 79.1(3) 2_675 .
O47 Rb4 O4W 152.7(3) 2_675 .
O49 Rb4 O14 80.83(16) . .
O40 Rb4 O14 175.74(16) 2_675 .
O47 Rb4 O14 96.98(16) 2_675 .
O4W Rb4 O14 104.0(3) . .
O49 Rb4 O13 52.82(16) . .
O40 Rb4 O13 117.25(16) 2_675 .
O47 Rb4 O13 75.68(17) 2_675 .
O4W Rb4 O13 130.5(3) . .
O14 Rb4 O13 58.52(13) . .
O49 Rb4 O43 130.11(17) . .
O40 Rb4 O43 130.85(18) 2_675 .
O47 Rb4 O43 64.27(15) 2_675 .
O4W Rb4 O43 117.5(2) . .
O14 Rb4 O43 50.48(15) . .
O13 Rb4 O43 87.80(15) . .
O49 Rb4 O19 109.48(17) . .
O40 Rb4 O19 133.56(16) 2_675 .
O47 Rb4 O19 113.77(15) 2_675 .
O4W Rb4 O19 69.1(2) . .
O14 Rb4 O19 50.69(14) . .
O13 Rb4 O19 109.13(14) . .
O43 Rb4 O19 50.51(13) . .
O49 Rb4 O13 76.84(17) . 2_675
O40 Rb4 O13 58.87(15) 2_675 2_675
O47 Rb4 O13 51.53(15) 2_675 2_675
O4W Rb4 O13 128.3(2) . 2_675
O14 Rb4 O13 116.96(14) . 2_675
O13 Rb4 O13 61.00(17) . 2_675
O43 Rb4 O13 112.77(14) . 2_675
O19 Rb4 O13 162.59(14) . 2_675
O49 Rb4 Mo3B 23.60(12) . .
O40 Rb4 Mo3B 109.15(14) 2_675 .
O47 Rb4 Mo3B 101.81(14) 2_675 .
O4W Rb4 Mo3B 102.3(3) . .
O14 Rb4 Mo3B 67.47(10) . .
O13 Rb4 Mo3B 29.31(10) . .
O43 Rb4 Mo3B 111.13(11) . .
O19 Rb4 Mo3B 110.02(11) . .
O13 Rb4 Mo3B 69.03(10) 2_675 .
O49 Rb4 Mo1D 111.10(13) . .
O40 Rb4 Mo1D 151.78(14) 2_675 .
O47 Rb4 Mo1D 87.18(11) 2_675 .
O4W Rb4 Mo1D 101.88(19) . .
O14 Rb4 Mo1D 31.05(10) . .
O13 Rb4 Mo1D 83.94(10) . .
O43 Rb4 Mo1D 24.86(10) . .
O19 Rb4 Mo1D 33.21(9) . .
O13 Rb4 Mo1D 129.56(10) 2_675 .
Mo3B Rb4 Mo1D 98.29(3) . .
O49 Rb4 P1B 95.12(14) . 2_675
O40 Rb4 P1B 19.20(12) 2_675 2_675
O47 Rb4 P1B 65.49(12) 2_675 2_675
O4W Rb4 P1B 97.6(2) . 2_675
O14 Rb4 P1B 156.95(11) . 2_675
O13 Rb4 P1B 100.99(10) . 2_675
O43 Rb4 P1B 124.67(12) . 2_675
O19 Rb4 P1B 148.75(11) . 2_675
O13 Rb4 P1B 40.60(10) 2_675 2_675
Mo3B Rb4 P1B 100.27(5) . 2_675
Mo1D Rb4 P1B 149.51(5) . 2_675
O52 Rb5 O50 114.3(2) 2_676 .
O52 Rb5 O3W 152.8(3) 2_676 .
O50 Rb5 O3W 83.4(3) . .
O52 Rb5 O10 95.38(18) 2_676 .
O50 Rb5 O10 83.45(18) . .
O3W Rb5 O10 107.5(3) . .
O52 Rb5 O20 81.46(18) 2_676 2_676
O50 Rb5 O20 90.73(18) . 2_676
O3W Rb5 O20 77.7(2) . 2_676
O10 Rb5 O20 171.60(16) . 2_676
O52 Rb5 O57 111.74(18) 2_676 .
O50 Rb5 O57 117.84(19) . .
O3W Rb5 O57 73.4(2) . .
O10 Rb5 O57 52.63(14) . .
O20 Rb5 O57 135.77(16) 2_676 .
O52 Rb5 O39 70.2(2) 2_676 .
O50 Rb5 O39 53.40(18) . .
O3W Rb5 O39 134.4(3) . .
O10 Rb5 O39 59.05(14) . .
O20 Rb5 O39 112.57(15) 2_676 .
O57 Rb5 O39 111.60(14) . .
O52 Rb5 O51 63.97(16) 2_676 .
O50 Rb5 O51 130.09(18) . .
O3W Rb5 O51 121.4(2) . .
O10 Rb5 O51 49.34(17) . .
O20 Rb5 O51 133.89(18) 2_676 .
O57 Rb5 O51 49.29(16) . .
O39 Rb5 O51 84.48(16) . .
O52 Rb5 O39 50.37(17) 2_676 2_676
O50 Rb5 O39 71.05(19) . 2_676
O3W Rb5 O39 126.2(2) . 2_676
O10 Rb5 O39 115.18(14) . 2_676
O20 Rb5 O39 56.91(14) 2_676 2_676
O57 Rb5 O39 160.28(15) . 2_676
O39 Rb5 O39 57.84(17) . 2_676
O51 Rb5 O39 111.13(15) . 2_676
O52 Rb5 Mo3C 95.76(16) 2_676 .
O50 Rb5 Mo3C 24.16(13) . .
O3W Rb5 Mo3C 105.9(3) . .
O10 Rb5 Mo3C 68.70(12) . .
O20 Rb5 Mo3C 103.74(13) 2_676 .
O57 Rb5 Mo3C 115.90(12) . .
O39 Rb5 Mo3C 29.42(12) . .
O51 Rb5 Mo3C 108.97(12) . .
O39 Rb5 Mo3C 64.24(11) 2_676 .
O52 Rb5 P2C 92.05(15) 2_676 .
O50 Rb5 P2C 66.86(13) . .
O3W Rb5 P2C 114.4(3) . .
O10 Rb5 P2C 19.99(11) . .
O20 Rb5 P2C 151.78(13) 2_676 .
O57 Rb5 P2C 72.10(11) . .
O39 Rb5 P2C 40.37(11) . .
O51 Rb5 P2C 63.46(12) . .
O39 Rb5 P2C 98.03(11) 2_676 .
Mo3C Rb5 P2C 49.33(4) . .
O52 Rb5 Mo1B 86.84(12) 2_676 .
O50 Rb5 Mo1B 113.78(14) . .
O3W Rb5 Mo1B 105.36(19) . .
O10 Rb5 Mo1B 30.67(12) . .
O20 Rb5 Mo1B 155.46(14) 2_676 .
O57 Rb5 Mo1B 33.10(10) . .
O39 Rb5 Mo1B 83.12(10) . .
O51 Rb5 Mo1B 24.71(11) . .
O39 Rb5 Mo1B 128.08(10) 2_676 .
Mo3C Rb5 Mo1B 98.83(3) . .
P2C Rb5 Mo1B 49.50(4) . .
O2 Na1 O1 141.7(3) . .
O2 Na1 O17 97.0(2) . .
O1 Na1 O17 94.9(2) . .
O2 Na1 O15 95.7(2) . .
O1 Na1 O15 98.0(2) . .
O17 Na1 O15 140.4(3) . .
O2 Na1 O32 85.5(2) . .
O1 Na1 O32 64.50(19) . .
O17 Na1 O32 144.2(2) . .
O15 Na1 O32 74.1(2) . .
O2 Na1 O38 65.0(2) . .
O1 Na1 O38 84.3(2) . .
O17 Na1 O38 72.7(2) . .
O15 Na1 O38 145.7(2) . .
O32 Na1 O38 76.2(2) . .
O2 Na1 O29 144.7(2) . .
O1 Na1 O29 72.0(2) . .
O17 Na1 O29 62.67(19) . .
O15 Na1 O29 86.2(2) . .
O32 Na1 O29 128.3(2) . .
O38 Na1 O29 126.4(2) . .
O2 Na1 O25 73.07(19) . .
O1 Na1 O25 144.0(2) . .
O17 Na1 O25 86.9(2) . .
O15 Na1 O25 61.35(18) . .
O32 Na1 O25 127.3(2) . .
O38 Na1 O25 129.9(2) . .
O29 Na1 O25 77.17(19) . .
O2 Na1 P1D 112.55(16) . .
O1 Na1 P1D 76.49(15) . .
O17 Na1 P1D 142.40(19) . .
O15 Na1 P1D 21.52(13) . .
O32 Na1 P1D 64.28(15) . .
O38 Na1 P1D 140.33(19) . .
O29 Na1 P1D 79.99(15) . .
O25 Na1 P1D 80.33(14) . .
O2 Na1 P2B 20.73(13) . .
O1 Na1 P2B 142.88(19) . .
O17 Na1 P2B 113.92(16) . .
O15 Na1 P2B 74.99(15) . .
O32 Na1 P2B 78.66(14) . .
O38 Na1 P2B 82.67(15) . .
O29 Na1 P2B 141.48(18) . .
O25 Na1 P2B 64.33(13) . .
P1D Na1 P2B 92.11(9) . .
O2 Na1 Mo1A 112.86(17) . .
O1 Na1 Mo1A 38.87(13) . .
O17 Na1 Mo1A 131.54(18) . .
O15 Na1 Mo1A 75.55(15) . .
O32 Na1 Mo1A 27.57(12) . .
O38 Na1 Mo1A 85.95(17) . .
O29 Na1 Mo1A 101.71(15) . .
O25 Na1 Mo1A 136.89(15) . .
P1D Na1 Mo1A 57.52(6) . .
P2B Na1 Mo1A 105.48(9) . .
O2 Na1 Mo1B 39.18(14) . .
O1 Na1 Mo1B 111.75(18) . .
O17 Na1 Mo1B 74.33(16) . .
O15 Na1 Mo1B 132.69(16) . .
O32 Na1 Mo1B 86.22(15) . .
O38 Na1 Mo1B 27.63(13) . .
O29 Na1 Mo1B 136.95(16) . .
O25 Na1 Mo1B 103.39(14) . .
P1D Na1 Mo1B 143.03(11) . .
P2B Na1 Mo1B 58.94(6) . .
Mo1A Na1 Mo1B 105.35(10) . .
O2W Na2 O55 61.7(2) . .

loop_
_geom_bond_atom_site_label_1
_geom_bond_atom_site_label_2
_geom_bond_distance
_geom_bond_site_symmetry_2
Mo1A O32 1.683(5) .
Mo1A O45 1.694(6) .
Mo1A O9 1.891(6) .
Mo1A O8 2.060(6) .
Mo1A O12 2.178(5) .
Mo1A O1 2.240(5) .
Mo1A Na1 3.517(3) .
Mo1A Rb3 3.9316(12) 2_765
Mo2A O55 1.702(7) .
Mo2A O56 1.682(7) .
Mo2A O9 1.881(6) .
Mo2A O23 1.963(6) .
Mo2A O24 2.319(6) .
Mo2A O3 2.381(6) .
Mo2A Mo3A 3.1889(12) .
Mo3A O58 1.712(7) .
Mo3A O42 1.710(6) .
Mo3A O23 1.878(6) .
Mo3A O11 1.929(6) .
Mo3A O3 2.362(5) .
Mo3A O24 2.374(6) .
Mo3A Rb2 4.0222(16) .
Mo3A Rb2 4.0251(15) 2_766
Mo1B O51 1.686(7) .
Mo1B O38 1.684(6) .
Mo1B O44 1.875(6) .
Mo1B O10 2.076(6) .
Mo1B O57 2.196(6) .
Mo1B O2 2.257(5) .
Mo1B Na1 3.520(3) .
Mo1B Rb5 4.0018(15) .
Mo2B O60 1.705(7) .
Mo2B O54 1.714(7) .
Mo2B O44 1.882(6) .
Mo2B O31 1.973(6) .
Mo2B O30 2.328(6) .
Mo2B O6 2.366(6) .
Mo2B Mo3B 3.1834(12) .
Mo3B O47 1.712(6) .
Mo3B O49 1.699(7) .
Mo3B O31 1.872(7) .
Mo3B O13 1.939(6) .
Mo3B O6 2.374(5) .
Mo3B O30 2.359(6) .
Mo3B Rb4 3.9361(15) .
Mo3B Rb4 4.0211(15) 2_675
Mo1C O29 1.703(6) .
Mo1C O53 1.706(6) .
Mo1C O33 1.893(6) .
Mo1C O16 2.052(6) .
Mo1C O18 2.162(5) .
Mo1C O17 2.239(5) .
Mo1C Na1 3.601(3) .
Mo1C Rb1 3.8648(14) 2_775
Mo1C Rb2 3.8846(13) .
Mo2C O35 1.675(9) .
Mo2C O68 1.702(7) .
Mo2C O33 1.886(6) .
Mo2C O59 1.945(6) .
Mo2C O26 2.275(6) .
Mo2C O5 2.395(7) .
Mo2C Mo3C 3.1762(14) .
Mo2C Rb1 3.8095(13) 2_775
Mo3C O52 1.694(7) .
Mo3C O50 1.708(7) .
Mo3C O59 1.863(8) .
Mo3C O39 1.924(7) .
Mo3C O26 2.352(6) .
Mo3C O5 2.374(5) .
Mo3C Rb5 3.9035(19) .
Mo3C Rb5 4.0150(16) 2_676
Mo1D O25 1.710(6) .
Mo1D O43 1.690(6) .
Mo1D O22 1.898(5) .
Mo1D O14 2.044(5) .
Mo1D O19 2.157(5) .
Mo1D O15 2.252(5) .
Mo1D Na1 3.654(4) .
Mo1D Rb1 3.8244(13) 2_775
Mo1D Rb4 3.9364(12) .
Mo2D O28 1.689(6) .
Mo2D O41 1.721(6) .
Mo2D O22 1.890(5) .
Mo2D O36 1.961(5) .
Mo2D O21 2.267(5) .
Mo2D O7 2.463(5) .
Mo2D Mo3D 3.1882(11) .
Mo2D Rb1 3.8166(12) 2_775
Mo3D O46 1.701(6) .
Mo3D O37 1.719(6) .
Mo3D O36 1.888(6) .
Mo3D O4 1.932(6) .
Mo3D O21 2.345(5) .
Mo3D O7 2.360(5) .
Mo3D Rb3 3.9837(15) 2_765
Mo3D Rb3 3.9958(13) .
P1A O1 1.523(5) .
P1A O16 1.517(6) .
P1A O3 1.547(6) .
P1A C1A 1.838(8) .
P1A Rb2 4.042(2) .
P2A O34 1.505(6) .
P2A O12 1.533(5) .
P2A O24 1.540(6) .
P2A C1A 1.841(8) .
P2A Rb2 3.924(2) 2_766
P1B O40 1.492(6) .
P1B O57 1.513(6) .
P1B O30 1.555(6) .
P1B C1B 1.805(14) .
P1B Rb4 3.948(2) 2_675
P2B O6 1.526(6) .
P2B O2 1.514(5) .
P2B O14 1.519(6) .
P2B C1B 1.846(12) .
P2B Na1 3.456(4) .
P2B Rb4 4.042(2) .
P1C O20 1.494(6) .
P1C O18 1.521(6) .
P1C O26 1.558(6) .
P1C C1C 1.831(9) .
P1C Rb5 4.059(3) 2_676
P2C O17 1.515(5) .
P2C O10 1.523(6) .
P2C O5 1.550(7) .
P2C C1C 1.822(9) .
P2C Rb5 3.985(3) .
P1D O15 1.512(5) .
P1D O7 1.542(6) .
P1D O8 1.547(6) .
P1D C1D 1.859(15) .
P1D Na1 3.457(4) .
P1D Rb3 4.032(2) 2_765
P2D O27 1.492(5) .
P2D O19 1.537(5) .
P2D O21 1.568(6) .
P2D C1D 1.810(15) .
P2D Rb3 3.966(2) .
O1 Na1 2.356(6) .
O2 Na1 2.340(6) .
O4 C1D 1.461(15) .
O4 Rb3 3.248(6) 2_765
O4 Rb3 3.332(5) .
O8 Rb3 3.099(5) 2_765
O10 Rb5 3.064(6) .
O11 C1A 1.461(9) .
O11 Rb2 3.271(6) .
O11 Rb2 3.268(5) 2_766
O12 Rb3 3.143(5) 2_765
O13 C1B 1.463(14) .
O13 Rb4 3.216(6) .
O13 Rb4 3.375(6) 2_675
O14 Rb4 3.137(5) .
O15 Na1 2.392(6) .
O16 Rb2 3.099(5) .
O17 Na1 2.386(6) .
O18 Rb2 3.171(5) .
O19 Rb4 3.227(5) .
O20 Rb5 3.125(6) 2_676
O22 Rb1 3.042(5) 2_775
O25 Na1 2.875(7) .
O25 Rb1 2.927(6) 2_775
O27 Rb3 3.011(6) .
O28 Rb1 2.910(7) .
O29 Na1 2.802(7) .
O29 Rb1 2.991(6) 2_775
O32 Na1 2.689(7) .
O33 Rb1 3.051(6) 2_775
O34 Rb2 2.965(6) 2_766
O37 Rb3 3.057(7) 2_765
O38 Na1 2.704(8) .
O39 C1C 1.487(9) .
O39 Rb5 3.243(6) .
O39 Rb5 3.495(6) 2_676
O40 Rb4 2.993(6) 2_675
O41 Rb1 2.915(6) 2_775
O42 Rb2 3.110(7) 2_766
O43 Rb4 3.231(6) .
O45 Rb3 3.293(7) 2_765
O46 Rb3 3.023(7) .
O47 Rb4 3.025(8) 2_675
O68 Rb1 2.880(7) 2_775
O49 Rb4 2.972(7) .
O50 Rb5 2.957(9) .
O51 Rb5 3.425(8) .
O52 Rb5 2.950(8) 2_676
O53 Rb2 3.184(7) .
O55 Na2 2.998(9) .
O57 Rb5 3.139(6) .
O58 Rb2 3.057(8) .
C1A C2A 1.517(12) .
C2A C3A 1.553(13) .
C2A H2A1 0.9700 .
C2A H2A2 0.9700 .
C3A C4A 1.505(16) .
C3A H3A1 0.9700 .
C3A H3A2 0.9700 .
C4A N1A 1.363(15) .
C4A H4A1 0.9700 .
C4A H4A2 0.9700 .
N1A C5A 1.455(15) .
N1A H1A1 0.9000 .
N1A H1A2 0.9000 .
C5A H5A1 0.9600 .
C5A H5A2 0.9600 .
C5A H5A3 0.9600 .
C1B C2B 1.541(16) .
C2B C3B 1.491(14) .
C2B H2B1 0.9700 .
C2B H2B2 0.9700 .
C3B C4B 1.656(17) .
C3B H3B1 0.9700 .
C3B H3B2 0.9700 .
C4B N1B 1.232(13) .
C4B H4B1 0.9700 .
C4B H4B2 0.9700 .
N1B C5B 1.510(12) .
N1B H1B1 0.9000 .
N1B H1B2 0.9000 .
C5B H5B1 0.9600 .
C5B H5B2 0.9600 .
C5B H5B3 0.9600 .
C1C C2C 1.521(13) .
C2C C3C 1.495(13) .
C2C H2C1 0.9700 .
C2C H2C2 0.9700 .
C3C C4C 1.609(15) .
C3C H3C1 0.9700 .
C3C H3C2 0.9700 .
C4C N1C 1.382(13) .
C4C H4C1 0.9700 .
C4C H4C2 0.9700 .
N1C C5C 1.391(15) .
N1C H1C1 0.9000 .
N1C H1C2 0.9000 .
C5C H5C1 0.9600 .
C5C H5C2 0.9600 .
C5C H5C3 0.9600 .
C1D C2D 1.545(17) .
C2D C3D 1.566(16) .
C2D H2D1 0.9700 .
C2D H2D2 0.9700 .
C3D C4D 1.540(14) .
C3D H3D1 0.9700 .
C3D H3D2 0.9700 .
C4D N1D 1.500(12) .
C4D H4D1 0.9700 .
C4D H4D2 0.9700 .
N1D C5D 1.483(12) .
N1D H1D1 0.9000 .
N1D H1D2 0.9000 .
C5D H5D1 0.9600 .
C5D H5D2 0.9600 .
C5D H5D3 0.9600 .
Rb1 O68 2.880(7) 2_775
Rb1 O41 2.915(6) 2_775
Rb1 O25 2.927(6) 2_775
Rb1 O29 2.991(6) 2_775
Rb1 O22 3.042(5) 2_775
Rb1 O33 3.051(6) 2_775
Rb1 Mo2C 3.8095(13) 2_775
Rb1 Mo2D 3.8166(12) 2_775
Rb1 Mo1D 3.8244(13) 2_775
Rb1 Mo1C 3.8648(14) 2_775
Rb1 Na1 4.590(4) 2_775
Rb2 O34 2.965(6) 2_766
Rb2 O42 3.110(7) 2_766
Rb2 O11 3.268(5) 2_766
Rb2 P2A 3.924(2) 2_766
Rb2 Mo3A 4.0251(14) 2_766
Rb3 O5W 3.017(12) 2_765
Rb3 O37 3.057(7) 2_765
Rb3 O8 3.099(5) 2_765
Rb3 O12 3.143(5) 2_765
Rb3 O4 3.248(6) 2_765
Rb3 O45 3.293(7) 2_765
Rb3 Mo1A 3.9316(12) 2_765
Rb3 Mo3D 3.9837(15) 2_765
Rb4 O40 2.993(6) 2_675
Rb4 O47 3.025(8) 2_675
Rb4 O4W 3.027(13) .
Rb4 O13 3.375(6) 2_675
Rb4 P1B 3.948(2) 2_675
Rb5 O52 2.950(8) 2_676
Rb5 O3W 3.049(13) .
Rb5 O20 3.125(6) 2_676
Rb5 O39 3.495(6) 2_676
Na2 O2W 2.910(10) .
O5W Rb3 3.017(12) 2_765
